data_4503576
loop_
_publ_author_name
'Xu, Qiang'
'Zou, Ru-Qiang'
'Zhong, Rui-Qin'
'Kachi-Terajima, Chihiro'
'Takamizawa, Satoshi'

_publ_section_title
;
 Cubic Metal&#x2212;Organic Polyhedrons of Nickel(II)
 Imidazoledicarboxylate Depositing Protons or Alkali Metal Ions
;
_journal_issue 7
_journal_name_full 'Crystal Growth &amp; Design'
_journal_page_first 2458
_journal_paper_doi 10.1021/cg8000762
_journal_volume 8
_journal_year 2008
_chemical_formula_sum 'C60 H160 K20 N24 Ni8 O122'
_chemical_formula_weight 4421.80
_chemical_name_systematic
; 
 ? 
;
_space_group_IT_number 15
_symmetry_cell_setting monoclinic
_symmetry_space_group_name_Hall '-C 2yc'
_symmetry_space_group_name_H-M 'C 1 2/c 1'
_atom_sites_solution_hydrogens geom
_atom_sites_solution_primary direct
_atom_sites_solution_secondary difmap
_audit_creation_method SHELXL-97
_cell_angle_alpha 90.00
_cell_angle_beta 114.550(2)
_cell_angle_gamma 90.00
_cell_formula_units_Z 4
_cell_length_a 30.470(2)
_cell_length_b 17.2200(18)
_cell_length_c 32.780(2)
_cell_measurement_reflns_used 3746
_cell_measurement_temperature 293(2)
_cell_measurement_theta_max 27.48
_cell_measurement_theta_min 2.25
_cell_volume 15645(2)
_computing_cell_refinement 'Bruker SMART'
_computing_data_collection 'Bruker SMART'
_computing_data_reduction 'Bruker SAINT'
_computing_molecular_graphics 'Bruker SHELXTL(Sheldrick, 1997b)'
_computing_publication_material 'Bruker SHELXTL'
_computing_structure_refinement 'SHELXL-97 (Sheldrick, 1997a)'
_computing_structure_solution 'SHELXS-97 (Sheldrick, 1997a)'
_diffrn_ambient_temperature 293(2)
_diffrn_measured_fraction_theta_full 0.993
_diffrn_measured_fraction_theta_max 0.993
_diffrn_measurement_device_type 'CCD area detector'
_diffrn_measurement_method '\f and \d scans'
_diffrn_radiation_monochromator graphite
_diffrn_radiation_source 'fine-focus sealed tube'
_diffrn_radiation_type MoK\a
_diffrn_radiation_wavelength 0.71069
_diffrn_reflns_av_R_equivalents 0.0289
_diffrn_reflns_av_sigmaI/netI 0.0518
_diffrn_reflns_limit_h_max 27
_diffrn_reflns_limit_h_min -36
_diffrn_reflns_limit_k_max 20
_diffrn_reflns_limit_k_min -20
_diffrn_reflns_limit_l_max 38
_diffrn_reflns_limit_l_min -33
_diffrn_reflns_number 40553
_diffrn_reflns_theta_full 25.02
_diffrn_reflns_theta_max 25.02
_diffrn_reflns_theta_min 1.37
_exptl_absorpt_coefficient_mu 1.605
_exptl_absorpt_correction_T_max 1.0000
_exptl_absorpt_correction_T_min 0.8942
_exptl_absorpt_correction_type multi-scan
_exptl_absorpt_process_details sadabs
_exptl_crystal_colour blue
_exptl_crystal_density_diffrn 1.877
_exptl_crystal_density_meas ?
_exptl_crystal_density_method 'not measured'
_exptl_crystal_description block
_exptl_crystal_F_000 9072
_exptl_crystal_size_max 0.40
_exptl_crystal_size_mid 0.32
_exptl_crystal_size_min 0.30
_refine_diff_density_max 5.712
_refine_diff_density_min -5.885
_refine_diff_density_rms 0.318
_refine_ls_extinction_method none
_refine_ls_goodness_of_fit_ref 1.367
_refine_ls_hydrogen_treatment constr
_refine_ls_matrix_type full
_refine_ls_number_parameters 1038
_refine_ls_number_reflns 13718
_refine_ls_number_restraints 0
_refine_ls_restrained_S_all 1.367
_refine_ls_R_factor_all 0.2042
_refine_ls_R_factor_gt 0.1772
_refine_ls_shift/su_max 0.001
_refine_ls_shift/su_mean 0.000
_refine_ls_structure_factor_coef Fsqd
_refine_ls_weighting_details 'calc w=1/[\s^2^(Fo^2^)+(0.4800P)^2^+0.0000P] where P=(Fo^2^+2Fc^2^)/3'
_refine_ls_weighting_scheme calc
_refine_ls_wR_factor_gt 0.5427
_refine_ls_wR_factor_ref 0.6125
_reflns_number_gt 10057
_reflns_number_total 13718
_reflns_threshold_expression >2sigma(I)
_cod_data_source_file cg8000762-file003.cif
_cod_data_source_block 2a
_cod_depositor_comments
;
The following automatic conversions were performed:

'_exptl_crystal_density_meas' value 'none' was changed to '?' - the
value is perceived as not measured.

Automatic conversion script
Id: cif_fix_values 3008 2015-01-20 13:52:24Z robertas 
;
_cod_original_sg_symbol_H-M C2/c
_cod_database_code 4503576

loop_
_symmetry_equiv_pos_as_xyz
'x, y, z'
'-x, y, -z+1/2'
'x+1/2, y+1/2, z'
'-x+1/2, y+1/2, -z+1/2'
'-x, -y, -z'
'x, -y, z-1/2'
'-x+1/2, -y+1/2, -z'
'x+1/2, -y+1/2, z-1/2'

loop_
_atom_site_label
_atom_site_type_symbol
_atom_site_fract_x
_atom_site_fract_y
_atom_site_fract_z
_atom_site_U_iso_or_equiv
_atom_site_adp_type
_atom_site_occupancy
_atom_site_symmetry_multiplicity
_atom_site_calc_flag
_atom_site_refinement_flags
Ni1 Ni 0.38183(6) 0.22355(8) 0.61011(5) 0.0361(5) Uani 1 1 d .
Ni2 Ni 0.38495(6) 0.58572(8) 0.60777(5) 0.0372(6) Uani 1 1 d .
Ni3 Ni 0.39230(6) 0.21916(8) 0.80472(5) 0.0387(6) Uani 1 1 d .
Ni4 Ni 0.39030(6) 0.58190(9) 0.80063(5) 0.0377(5) Uani 1 1 d .
K1 K 0.2644(6) 0.1020(4) 0.5352(3) 0.223(8) Uani 1 1 d .
K2 K 0.2031(3) 0.4322(8) 0.5947(3) 0.197(5) Uani 1 1 d .
K3 K 0.5069(2) 0.7084(3) 0.5009(2) 0.1102(18) Uani 1 1 d .
K4 K 0.3021(5) 0.6966(7) 0.5152(4) 0.184(4) Uani 1 1 d .
K5 K 0.3436(6) 0.9042(4) 0.5831(4) 0.216(7) Uani 1 1 d .
K6 K 0.42452(16) 0.90332(17) 0.71846(16) 0.0711(11) Uani 1 1 d .
K7 K 0.5000 0.7950(15) 0.7500 0.331(17) Uani 1 2 d S
K8 K 0.3177(2) 0.7058(5) 0.8335(2) 0.131(2) Uani 1 1 d .
K9 K 0.5000 0.5000 1.0000 0.101(2) Uani 1 2 d S
K10 K 0.1793(3) 0.4021(3) 0.7285(5) 0.172(5) Uani 1 1 d .
K11 K 0.2208(3) 0.2921(4) 0.8309(3) 0.154(3) Uani 1 1 d .
C1 C 0.3830(3) 0.1321(6) 0.7266(3) 0.029(2) Uani 1 1 d .
C2 C 0.3796(3) 0.1345(6) 0.6829(3) 0.030(2) Uani 1 1 d .
C3 C 0.3867(3) 0.2507(6) 0.7072(3) 0.026(2) Uani 1 1 d .
H3A H 0.3896 0.3045 0.7087 0.031 Uiso 1 1 calc R
C4 C 0.3829(4) 0.0721(7) 0.7582(4) 0.038(2) Uani 1 1 d .
C5 C 0.3725(6) 0.0782(7) 0.6467(5) 0.051(3) Uani 1 1 d .
C6 C 0.3287(4) 0.3658(7) 0.5821(3) 0.039(3) Uani 1 1 d .
C7 C 0.3290(4) 0.4468(7) 0.5796(4) 0.041(3) Uani 1 1 d .
C8 C 0.4016(5) 0.4043(6) 0.6160(4) 0.037(3) Uani 1 1 d .
H8A H 0.4348 0.4037 0.6327 0.044 Uiso 1 1 calc R
C9 C 0.2898(6) 0.3040(7) 0.5678(4) 0.056(4) Uani 1 1 d .
C10 C 0.2926(5) 0.5091(7) 0.5618(4) 0.049(3) Uani 1 1 d .
C11 C 0.3807(4) 0.6730(6) 0.6812(4) 0.037(2) Uani 1 1 d .
C12 C 0.3833(3) 0.6725(5) 0.7239(3) 0.028(2) Uani 1 1 d .
C13 C 0.3869(3) 0.5552(6) 0.7034(3) 0.029(2) Uani 1 1 d .
H13A H 0.3891 0.5013 0.7040 0.035 Uiso 1 1 calc R
C14 C 0.3775(7) 0.7312(7) 0.6480(4) 0.063(4) Uani 1 1 d .
C15 C 0.3810(5) 0.7314(6) 0.7571(4) 0.041(3) Uani 1 1 d .
C16 C 0.3375(5) 0.4388(7) 0.7873(5) 0.055(4) Uani 1 1 d .
C17 C 0.3381(5) 0.3599(7) 0.7887(5) 0.053(3) Uani 1 1 d .
C18 C 0.4084(6) 0.4013(6) 0.8086(4) 0.041(3) Uani 1 1 d .
H18A H 0.4418 0.4013 0.8186 0.050 Uiso 1 1 calc R
C19 C 0.3015(6) 0.5020(9) 0.7789(8) 0.082(6) Uani 1 1 d .
C20 C 0.2976(7) 0.2963(8) 0.7760(8) 0.079(6) Uani 1 1 d .
C21 C 0.4697(5) 0.2083(6) 0.5971(4) 0.042(3) Uani 1 1 d .
C22 C 0.4951(5) 0.2219(6) 0.6678(4) 0.043(3) Uani 1 1 d .
H22A H 0.4955 0.2274 0.6961 0.051 Uiso 1 1 calc R
C23 C 0.4307(5) 0.1986(7) 0.5506(4) 0.042(3) Uani 1 1 d .
C24 C 0.4806(5) 0.2061(7) 0.8846(4) 0.042(3) Uani 1 1 d .
C25 C 0.4421(6) 0.1965(9) 0.9011(4) 0.056(4) Uani 1 1 d .
C26 C 0.4734(5) 0.5953(6) 0.5971(4) 0.039(3) Uani 1 1 d .
C27 C 0.4972(5) 0.5836(6) 0.6687(4) 0.039(3) Uani 1 1 d .
H27A H 0.4964 0.5788 0.6966 0.047 Uiso 1 1 calc R
C28 C 0.4328(5) 0.6044(7) 0.5500(4) 0.039(3) Uani 1 1 d .
C29 C 0.4776(5) 0.5935(6) 0.8834(4) 0.043(3) Uani 1 1 d .
C30 C 0.4379(5) 0.5990(7) 0.8981(4) 0.046(3) Uani 1 1 d .
N1 N 0.3878(3) 0.2072(5) 0.7414(3) 0.0273(18) Uani 1 1 d .
N2 N 0.3813(3) 0.2107(5) 0.6718(3) 0.0272(18) Uani 1 1 d .
N3 N 0.3751(3) 0.3405(5) 0.6042(3) 0.035(2) Uani 1 1 d .
N4 N 0.3761(4) 0.4698(6) 0.6018(3) 0.038(2) Uani 1 1 d .
N5 N 0.3835(4) 0.5966(5) 0.6688(4) 0.034(2) Uani 1 1 d .
N6 N 0.3871(3) 0.5963(5) 0.7375(3) 0.030(2) Uani 1 1 d .
N7 N 0.3833(4) 0.4640(6) 0.7999(3) 0.044(2) Uani 1 1 d .
N8 N 0.3829(4) 0.3365(6) 0.8023(3) 0.045(2) Uani 1 1 d .
N9 N 0.4544(4) 0.2185(5) 0.6302(3) 0.037(2) Uani 1 1 d .
N10 N 0.4648(4) 0.2166(6) 0.8392(3) 0.041(2) Uani 1 1 d .
N11 N 0.4575(4) 0.5878(5) 0.6301(3) 0.037(2) Uani 1 1 d .
N12 N 0.4622(5) 0.5872(6) 0.8371(4) 0.048(3) Uani 1 1 d .
O1 O 0.3757(5) 0.0022(5) 0.7480(4) 0.066(3) Uani 1 1 d .
O2 O 0.3864(4) 0.0986(4) 0.7968(3) 0.045(2) Uani 1 1 d .
O3 O 0.3731(5) 0.1027(4) 0.6124(3) 0.053(3) Uani 1 1 d .
O4 O 0.3689(5) 0.0052(5) 0.6540(4) 0.071(3) Uani 1 1 d .
O5 O 0.3074(3) 0.2351(5) 0.5763(3) 0.050(2) Uani 1 1 d .
O6 O 0.2463(4) 0.3214(6) 0.5491(4) 0.082(4) Uani 1 1 d .
O7 O 0.2497(4) 0.4962(6) 0.5395(4) 0.074(3) Uani 1 1 d .
O8 O 0.3097(4) 0.5781(5) 0.5722(3) 0.052(2) Uani 1 1 d .
O9 O 0.3778(4) 0.7066(5) 0.6114(3) 0.058(3) Uani 1 1 d .
O10 O 0.3724(8) 0.8011(5) 0.6537(4) 0.119(7) Uani 1 1 d .
O11 O 0.3736(6) 0.8011(5) 0.7464(4) 0.079(4) Uani 1 1 d .
O12 O 0.3831(3) 0.7036(5) 0.7934(3) 0.0426(19) Uani 1 1 d .
O13 O 0.3159(4) 0.5701(6) 0.7775(4) 0.059(3) Uani 1 1 d .
O14 O 0.2589(5) 0.4881(7) 0.7705(6) 0.100(5) Uani 1 1 d .
O15 O 0.2578(6) 0.3100(8) 0.7657(10) 0.178(13) Uani 1 1 d .
O16 O 0.3163(4) 0.2277(5) 0.7829(4) 0.058(3) Uani 1 1 d .
O17 O 0.3865(4) 0.2082(5) 0.5478(3) 0.048(2) Uani 1 1 d .
O18 O 0.4404(4) 0.1848(8) 0.5182(3) 0.068(3) Uani 1 1 d .
O19 O 0.4516(5) 0.1827(11) 0.9404(4) 0.101(5) Uani 1 1 d .
O20 O 0.3993(3) 0.2048(6) 0.8706(3) 0.052(2) Uani 1 1 d .
O21 O 0.3918(4) 0.6001(5) 0.5467(3) 0.046(2) Uani 1 1 d .
O22 O 0.4451(4) 0.6129(7) 0.5174(3) 0.063(3) Uani 1 1 d .
O23 O 0.4449(4) 0.6059(7) 0.9371(3) 0.064(3) Uani 1 1 d .
O24 O 0.3956(4) 0.5939(5) 0.8670(3) 0.051(2) Uani 1 1 d .
O1W O 0.1861(3) 0.1958(5) 0.5235(3) 0.047(2) Uani 1 1 d .
O2W O 0.3104(2) 0.1004(3) 0.52594(18) 0.0144(12) Uani 1 1 d .
O3W O 0.2586(5) 0.169(2) 0.6253(6) 0.220(17) Uani 1 1 d .
O4W O 0.2498(17) -0.030(4) 0.5651(12) 0.37(4) Uani 1 1 d .
O5W O 0.246(2) 0.362(3) 0.6626(16) 0.34(3) Uani 1 1 d .
O6W O 0.2708(9) 0.543(2) 0.6477(11) 0.205(14) Uani 1 1 d .
O7W O 0.1290(8) 0.315(4) 0.5705(7) 0.39(4) Uani 1 1 d .
O8W O 0.148(2) 0.418(3) 0.5207(18) 0.40(4) Uani 1 1 d .
O9W O 0.5010(6) 0.8101(11) 0.5596(6) 0.115(5) Uani 1 1 d .
O10W O 0.452(2) 0.613(2) 0.4233(11) 0.36(4) Uani 1 1 d .
O11W O 0.559(2) 0.6095(16) 0.4690(12) 0.29(3) Uani 1 1 d .
O12W O 0.3774(7) 0.7201(11) 0.4693(7) 0.145(9) Uani 1 1 d .
O13W O 0.2683(14) 0.733(5) 0.5629(14) 0.44(5) Uani 1 1 d .
O14W O 0.3021(12) 0.8748(16) 0.5043(11) 0.24(2) Uani 1 1 d .
O15W O 0.4156(11) 0.8117(17) 0.5682(12) 0.199(14) Uani 1 1 d .
O16W O 0.3486(5) 1.0520(8) 0.5347(4) 0.084 Uiso 1 1 d .
O17W O 0.499(2) 0.929(5) 0.684(2) 0.48(6) Uani 1 1 d .
O18W O 0.5036(12) 0.7573(15) 0.6638(9) 0.196(12) Uani 1 1 d .
O19W O 0.4091(13) 0.812(2) 0.8612(8) 0.241(18) Uani 1 1 d .
O20W O 0.3442(3) 0.6584(9) 0.9138(3) 0.085(4) Uani 1 1 d .
O21W O 0.2289(3) 0.6302(7) 0.7904(4) 0.068(3) Uani 1 1 d .
O22W O 0.2156(5) 0.4927(15) 0.8291(7) 0.154(9) Uani 1 1 d .
O23W O 0.3256(8) 0.280(4) 0.8825(9) 0.39(4) Uani 1 1 d .
O24W O 0.2351(4) 0.1606(9) 0.7977(4) 0.081(4) Uani 1 1 d .
O25W O 0.2444(9) 0.1809(14) 0.8983(8) 0.153(8) Uani 1 1 d .
O26W O 0.2831(3) 0.3906(5) 0.8638(4) 0.057(3) Uani 1 1 d .
O27W O 0.3594(11) 0.477(2) 0.4844(10) 0.26(2) Uani 1 1 d .
O28W O 0.1796(5) 0.5579(18) 0.6702(5) 0.176(12) Uani 1 1 d .
O29W O 0.3341(10) 0.1180(16) 0.8846(10) 0.160 Uiso 1 1 d .
O30W O 0.3584(11) 0.474(2) 0.9015(6) 0.223(18) Uani 1 1 d .
O31W O 0.3951(17) 0.083(2) 0.9736(17) 0.27(2) Uani 1 1 d .
O32W O 0.4902(6) 0.0803(6) 0.9922(4) 0.075(4) Uani 1 1 d .
O33W O 0.5108(13) 0.024(2) 0.9470(14) 0.25(2) Uani 1 1 d .
O34W O 0.4418(14) 1.0037(18) 0.5997(11) 0.212(14) Uani 1 1 d .
O35W O 0.4444(10) 0.009(2) 0.8686(13) 0.26(2) Uani 1 1 d .
O36W O 0.5085(4) 1.0387(6) 0.7422(4) 0.067 Uiso 1 1 d .
O37W O 0.3362(4) 0.7265(6) 0.5230(3) 0.053(2) Uani 1 1 d .

loop_
_atom_site_aniso_label
_atom_site_aniso_U_11
_atom_site_aniso_U_22
_atom_site_aniso_U_33
_atom_site_aniso_U_23
_atom_site_aniso_U_13
_atom_site_aniso_U_12
Ni1 0.0583(10) 0.0208(9) 0.0329(9) -0.0048(5) 0.0225(7) -0.0100(6)
Ni2 0.0590(11) 0.0241(9) 0.0268(9) -0.0048(5) 0.0162(7) -0.0084(6)
Ni3 0.0631(11) 0.0235(9) 0.0339(9) 0.0033(5) 0.0246(7) -0.0032(6)
Ni4 0.0582(10) 0.0252(9) 0.0416(10) 0.0031(5) 0.0327(8) 0.0038(6)
K1 0.349(18) 0.098(5) 0.095(5) -0.016(3) -0.033(8) 0.010(6)
K2 0.159(7) 0.280(12) 0.135(6) 0.007(7) 0.042(5) -0.100(8)
K3 0.163(5) 0.084(3) 0.104(4) 0.031(3) 0.075(4) -0.022(3)
K4 0.218(11) 0.178(9) 0.158(8) 0.043(7) 0.079(8) 0.030(8)
K5 0.351(19) 0.100(6) 0.140(7) 0.005(4) 0.047(9) 0.020(7)
K6 0.094(3) 0.0371(18) 0.097(3) 0.0053(14) 0.054(2) 0.0100(14)
K7 0.186(17) 0.25(3) 0.54(5) 0.000 0.14(2) 0.000
K8 0.092(3) 0.183(7) 0.129(5) -0.022(4) 0.058(3) 0.008(3)
K9 0.091(4) 0.080(4) 0.112(5) 0.050(4) 0.024(3) -0.009(3)
K10 0.132(5) 0.092(4) 0.350(14) -0.084(6) 0.158(7) -0.049(3)
K11 0.104(4) 0.121(5) 0.175(7) -0.001(5) -0.003(4) -0.004(3)
C1 0.033(5) 0.021(5) 0.036(5) 0.000(4) 0.018(4) -0.003(4)
C2 0.037(5) 0.019(5) 0.034(5) -0.008(4) 0.016(4) -0.009(4)
C3 0.028(4) 0.015(5) 0.039(5) 0.002(4) 0.018(4) -0.002(3)
C4 0.054(6) 0.028(6) 0.036(6) 0.007(5) 0.023(5) 0.002(5)
C5 0.092(10) 0.022(6) 0.049(7) -0.018(5) 0.039(7) -0.020(6)
C6 0.055(7) 0.035(6) 0.022(5) 0.004(4) 0.009(5) -0.001(5)
C7 0.054(6) 0.033(6) 0.027(5) -0.005(4) 0.006(5) -0.008(5)
C8 0.058(7) 0.023(6) 0.032(6) -0.010(4) 0.021(5) -0.013(4)
C9 0.083(10) 0.031(7) 0.034(6) 0.009(5) 0.004(6) -0.023(6)
C10 0.076(9) 0.033(6) 0.024(5) -0.001(4) 0.009(6) -0.006(6)
C11 0.059(6) 0.012(5) 0.036(5) -0.003(4) 0.015(5) -0.010(4)
C12 0.041(5) 0.014(4) 0.034(5) -0.003(4) 0.020(4) -0.004(4)
C13 0.035(5) 0.013(5) 0.043(6) 0.008(4) 0.020(4) 0.007(3)
C14 0.132(14) 0.025(6) 0.035(6) 0.004(5) 0.036(8) -0.011(7)
C15 0.065(7) 0.025(6) 0.040(6) -0.011(5) 0.028(6) -0.008(5)
C16 0.079(9) 0.024(6) 0.096(11) 0.002(6) 0.070(9) -0.005(6)
C17 0.076(9) 0.022(6) 0.091(10) 0.002(6) 0.065(8) -0.006(6)
C18 0.072(8) 0.020(6) 0.041(6) 0.000(4) 0.033(6) -0.002(5)
C19 0.069(10) 0.041(8) 0.162(19) 0.010(9) 0.075(11) 0.003(7)
C20 0.101(13) 0.030(7) 0.154(18) -0.002(9) 0.100(13) -0.009(7)
C21 0.071(8) 0.027(5) 0.033(6) 0.000(4) 0.028(6) -0.010(5)
C22 0.075(8) 0.033(6) 0.024(5) 0.000(4) 0.024(5) 0.008(5)
C23 0.057(7) 0.042(6) 0.029(6) -0.011(5) 0.019(5) -0.021(5)
C24 0.062(7) 0.031(6) 0.041(6) 0.005(5) 0.029(6) -0.001(5)
C25 0.081(10) 0.067(9) 0.034(6) -0.004(6) 0.037(7) -0.026(7)
C26 0.050(7) 0.036(6) 0.030(6) -0.008(4) 0.015(5) -0.013(4)
C27 0.067(8) 0.030(6) 0.033(6) 0.003(4) 0.033(6) -0.006(5)
C28 0.054(7) 0.041(7) 0.022(5) -0.004(4) 0.016(5) 0.002(5)
C29 0.074(9) 0.031(6) 0.034(6) 0.000(4) 0.032(6) 0.007(5)
C30 0.058(8) 0.051(8) 0.038(7) 0.005(5) 0.029(6) 0.012(5)
N1 0.038(4) 0.015(4) 0.028(4) 0.001(3) 0.013(4) -0.002(3)
N2 0.031(4) 0.016(4) 0.031(4) 0.004(3) 0.009(3) -0.002(3)
N3 0.053(5) 0.025(5) 0.030(4) 0.001(3) 0.019(4) -0.010(4)
N4 0.054(5) 0.030(5) 0.030(4) -0.010(4) 0.017(4) -0.009(4)
N5 0.041(5) 0.020(5) 0.037(5) -0.010(3) 0.011(4) -0.002(3)
N6 0.041(5) 0.019(5) 0.034(5) 0.007(3) 0.020(4) 0.007(3)
N7 0.070(7) 0.029(5) 0.047(6) 0.004(4) 0.038(5) 0.011(5)
N8 0.081(7) 0.023(5) 0.049(6) 0.004(4) 0.045(5) 0.002(5)
N9 0.073(6) 0.017(4) 0.029(5) -0.007(3) 0.028(5) -0.006(4)
N10 0.070(7) 0.033(5) 0.030(5) 0.001(4) 0.029(5) -0.006(4)
N11 0.061(6) 0.028(5) 0.024(5) -0.002(3) 0.021(5) -0.012(4)
N12 0.089(8) 0.032(5) 0.037(6) -0.003(4) 0.042(6) 0.008(5)
O1 0.124(9) 0.017(4) 0.083(7) 0.000(4) 0.068(7) -0.006(4)
O2 0.074(6) 0.019(4) 0.041(5) 0.008(3) 0.022(4) 0.002(3)
O3 0.107(8) 0.019(4) 0.044(5) -0.009(3) 0.043(5) -0.018(4)
O4 0.141(10) 0.018(4) 0.064(6) -0.008(4) 0.052(7) -0.016(5)
O5 0.057(5) 0.044(5) 0.037(4) -0.005(4) 0.008(4) -0.021(4)
O6 0.065(6) 0.044(5) 0.079(7) 0.020(5) -0.028(6) -0.022(5)
O7 0.074(7) 0.045(6) 0.052(6) 0.001(4) -0.024(5) -0.003(5)
O8 0.068(6) 0.032(4) 0.038(5) -0.006(4) 0.003(4) 0.003(4)
O9 0.109(8) 0.025(4) 0.041(5) 0.003(3) 0.030(5) -0.008(5)
O10 0.30(2) 0.014(5) 0.058(7) -0.006(4) 0.091(10) -0.014(7)
O11 0.167(12) 0.015(4) 0.076(7) -0.003(4) 0.072(8) 0.001(5)
O12 0.061(5) 0.035(4) 0.043(5) -0.007(4) 0.033(4) -0.003(4)
O13 0.068(6) 0.035(5) 0.100(8) 0.004(5) 0.061(6) 0.003(4)
O14 0.088(8) 0.046(6) 0.200(17) 0.014(8) 0.093(10) -0.001(6)
O15 0.112(11) 0.052(8) 0.45(4) 0.016(13) 0.20(2) 0.000(7)
O16 0.102(8) 0.024(4) 0.071(6) -0.001(4) 0.059(6) -0.010(4)
O17 0.072(6) 0.044(5) 0.031(4) -0.011(3) 0.024(4) -0.016(4)
O18 0.065(6) 0.114(9) 0.032(4) -0.031(5) 0.026(4) -0.030(6)
O19 0.081(8) 0.175(15) 0.052(7) 0.018(8) 0.032(6) -0.024(9)
O20 0.061(5) 0.056(6) 0.045(5) 0.001(4) 0.030(5) -0.015(4)
O21 0.059(6) 0.052(6) 0.029(4) -0.003(3) 0.020(4) -0.004(4)
O22 0.078(7) 0.079(7) 0.032(5) -0.002(4) 0.024(5) -0.011(5)
O23 0.076(7) 0.088(8) 0.043(5) 0.005(5) 0.038(5) 0.026(5)
O24 0.063(6) 0.062(6) 0.042(5) 0.011(4) 0.037(5) 0.013(4)
O1W 0.046(4) 0.059(5) 0.034(4) -0.010(4) 0.015(3) -0.028(4)
O2W 0.023(3) 0.011(3) 0.003(3) -0.0048(18) 0.000(2) -0.014(2)
O3W 0.055(8) 0.50(5) 0.106(13) 0.16(2) 0.036(8) 0.020(15)
O4W 0.29(5) 0.63(11) 0.14(3) -0.05(4) 0.05(3) 0.18(6)
O5W 0.47(8) 0.36(6) 0.25(4) 0.08(4) 0.20(5) 0.27(6)
O6W 0.128(16) 0.32(4) 0.19(3) -0.07(3) 0.091(17) -0.02(2)
O7W 0.102(15) 0.99(12) 0.055(11) -0.02(3) 0.028(10) 0.06(3)
O8W 0.49(7) 0.47(7) 0.38(6) -0.33(6) 0.30(6) -0.39(7)
O9W 0.115(12) 0.115(13) 0.110(12) 0.015(10) 0.044(10) 0.000(10)
O10W 0.70(10) 0.33(5) 0.15(2) -0.15(3) 0.27(4) -0.34(6)
O11W 0.68(10) 0.15(2) 0.18(3) 0.030(19) 0.31(5) 0.07(3)
O12W 0.141(15) 0.100(12) 0.123(14) 0.052(11) -0.016(11) -0.011(10)
O13W 0.19(3) 0.94(16) 0.22(4) -0.31(7) 0.11(3) -0.19(6)
O14W 0.25(3) 0.126(18) 0.22(3) -0.07(2) -0.04(2) 0.09(2)
O15W 0.22(3) 0.18(2) 0.29(4) 0.10(2) 0.20(3) 0.04(2)
O17W 0.50(9) 0.64(12) 0.48(9) 0.42(9) 0.37(8) 0.22(8)
O18W 0.29(4) 0.107(17) 0.17(2) 0.009(16) 0.08(2) -0.006(18)
O19W 0.29(4) 0.32(5) 0.092(15) -0.05(2) 0.059(19) -0.12(3)
O20W 0.051(5) 0.158(13) 0.054(6) -0.028(7) 0.031(5) 0.032(6)
O21W 0.050(5) 0.087(8) 0.070(6) 0.004(6) 0.029(5) 0.027(5)
O22W 0.041(7) 0.24(3) 0.157(17) 0.033(16) 0.016(8) 0.021(9)
O23W 0.101(15) 0.97(13) 0.113(17) -0.15(4) 0.060(14) 0.02(3)
O24W 0.047(5) 0.120(10) 0.071(7) 0.020(7) 0.021(5) -0.026(6)
O25W 0.19(2) 0.138(16) 0.162(19) 0.068(15) 0.108(17) 0.060(15)
O26W 0.033(4) 0.048(5) 0.092(8) 0.008(5) 0.029(5) -0.006(3)
O27W 0.24(3) 0.40(5) 0.23(3) -0.25(3) 0.19(2) -0.26(3)
O28W 0.053(7) 0.41(4) 0.074(9) -0.081(15) 0.036(7) 0.018(13)
O30W 0.25(3) 0.33(4) 0.083(11) 0.020(16) 0.066(15) -0.18(3)
O31W 0.28(5) 0.26(4) 0.28(5) 0.09(3) 0.14(4) -0.03(3)
O32W 0.154(12) 0.028(4) 0.067(7) 0.004(4) 0.071(8) -0.011(6)
O33W 0.28(4) 0.26(4) 0.31(4) 0.18(3) 0.21(3) 0.09(3)
O34W 0.32(4) 0.18(3) 0.19(3) 0.03(2) 0.17(3) 0.06(3)
O35W 0.16(2) 0.30(4) 0.27(3) 0.22(3) 0.06(2) 0.03(2)
O37W 0.057(5) 0.052(6) 0.054(5) 0.007(4) 0.027(5) 0.006(4)

loop_
_atom_type_symbol
_atom_type_description
_atom_type_scat_dispersion_real
_atom_type_scat_dispersion_imag
_atom_type_scat_source
Ni Ni 0.3393 1.1124 'International Tables Vol C Tables 4.2.6.8 and 6.1.1.4'
C C 0.0033 0.0016 'International Tables Vol C Tables 4.2.6.8 and 6.1.1.4'
N N 0.0061 0.0033 'International Tables Vol C Tables 4.2.6.8 and 6.1.1.4'
O O 0.0106 0.0060 'International Tables Vol C Tables 4.2.6.8 and 6.1.1.4'
H H 0.0000 0.0000 'International Tables Vol C Tables 4.2.6.8 and 6.1.1.4'
K K 0.2009 0.2494 'International Tables Vol C Tables 4.2.6.8 and 6.1.1.4'

loop_
_geom_angle_atom_site_label_1
_geom_angle_atom_site_label_2
_geom_angle_atom_site_label_3
_geom_angle
_geom_angle_site_symmetry_1
_geom_angle_site_symmetry_3
N3 Ni1 N9 97.3(4) . .
N3 Ni1 N2 99.2(3) . .
N9 Ni1 N2 97.5(3) . .
N3 Ni1 O5 79.0(4) . .
N9 Ni1 O5 167.7(4) . .
N2 Ni1 O5 94.7(3) . .
N3 Ni1 O3 168.0(5) . .
N9 Ni1 O3 94.7(4) . .
N2 Ni1 O3 78.7(3) . .
O5 Ni1 O3 89.3(4) . .
N3 Ni1 O17 94.3(4) . .
N9 Ni1 O17 78.9(4) . .
N2 Ni1 O17 166.3(4) . .
O5 Ni1 O17 89.6(4) . .
O3 Ni1 O17 88.4(4) . .
N3 Ni1 K1 115.7(3) . .
N9 Ni1 K1 139.0(3) . .
N2 Ni1 K1 100.3(3) . .
O5 Ni1 K1 38.9(3) . .
O3 Ni1 K1 53.7(3) . .
O17 Ni1 K1 75.2(3) . .
N4 Ni2 N11 97.7(4) . .
N4 Ni2 N5 97.5(4) . .
N11 Ni2 N5 96.3(4) . .
N4 Ni2 O8 79.2(4) . .
N11 Ni2 O8 168.5(4) . .
N5 Ni2 O8 95.0(4) . .
N4 Ni2 O9 167.2(5) . .
N11 Ni2 O9 94.9(4) . .
N5 Ni2 O9 78.9(3) . .
O8 Ni2 O9 88.8(4) . .
N4 Ni2 O21 95.0(4) . .
N11 Ni2 O21 79.5(4) . .
N5 Ni2 O21 167.3(4) . .
O8 Ni2 O21 89.8(4) . .
O9 Ni2 O21 89.5(4) . .
N4 Ni2 K4 115.3(3) . .
N11 Ni2 K4 125.3(3) . .
N5 Ni2 K4 119.3(3) . .
O8 Ni2 K4 48.8(3) . .
O9 Ni2 K4 57.8(3) . .
O21 Ni2 K4 56.5(3) . .
N10 Ni3 N1 99.4(4) . .
N10 Ni3 N8 98.4(4) . .
N1 Ni3 N8 96.4(4) . .
N10 Ni3 O2 93.8(4) . .
N1 Ni3 O2 78.9(3) . .
N8 Ni3 O2 167.5(5) . .
N10 Ni3 O20 78.5(4) . .
N1 Ni3 O20 167.3(4) . .
N8 Ni3 O20 96.3(4) . .
O2 Ni3 O20 88.7(4) . .
N10 Ni3 O16 167.0(4) . .
N1 Ni3 O16 93.5(4) . .
N8 Ni3 O16 78.6(4) . .
O2 Ni3 O16 90.1(4) . .
O20 Ni3 O16 89.1(4) . .
N12 Ni4 N7 97.7(4) . .
N12 Ni4 N6 100.2(4) . .
N7 Ni4 N6 98.5(4) . .
N12 Ni4 O13 166.5(4) . .
N7 Ni4 O13 78.8(4) . .
N6 Ni4 O13 93.2(4) . .
N12 Ni4 O12 93.3(4) . .
N7 Ni4 O12 168.9(4) . .
N6 Ni4 O12 78.9(3) . .
O13 Ni4 O12 90.6(4) . .
N12 Ni4 O24 77.7(4) . .
N7 Ni4 O24 94.2(4) . .
N6 Ni4 O24 167.4(4) . .
O13 Ni4 O24 89.5(4) . .
O12 Ni4 O24 88.8(3) . .
N12 Ni4 K8 117.0(3) . .
N7 Ni4 K8 121.8(3) . .
N6 Ni4 K8 117.4(3) . .
O13 Ni4 K8 56.5(3) . .
O12 Ni4 K8 52.3(2) . .
O24 Ni4 K8 54.7(3) . .
O2W K1 O4W 111.8(11) . .
O2W K1 O5 79.8(6) . .
O4W K1 O5 132.7(10) . .
O2W K1 O16W 20.1(4) . 1_545
O4W K1 O16W 92.1(11) . 1_545
O5 K1 O16W 90.5(6) . 1_545
O2W K1 O1W 141.0(6) . .
O4W K1 O1W 106.8(12) . .
O5 K1 O1W 77.6(4) . .
O16W K1 O1W 161.0(6) 1_545 .
O2W K1 O7 69.5(5) . 7_556
O4W K1 O7 79.5(9) . 7_556
O5 K1 O7 142.9(8) . 7_556
O16W K1 O7 67.2(5) 1_545 7_556
O1W K1 O7 114.3(4) . 7_556
O2W K1 O6 65.4(6) . 7_556
O4W K1 O6 141.1(9) . 7_556
O5 K1 O6 86.0(4) . 7_556
O16W K1 O6 82.8(6) 1_545 7_556
O1W K1 O6 81.7(4) . 7_556
O7 K1 O6 62.9(4) 7_556 7_556
O2W K1 O3 55.8(4) . .
O4W K1 O3 89.3(10) . .
O5 K1 O3 58.6(3) . .
O16W K1 O3 48.7(4) 1_545 .
O1W K1 O3 130.5(4) . .
O7 K1 O3 114.5(6) 7_556 .
O6 K1 O3 114.2(6) 7_556 .
O2W K1 O3W 125.4(6) . .
O4W K1 O3W 83.3(11) . .
O5 K1 O3W 56.1(6) . .
O16W K1 O3W 121.9(5) 1_545 .
O1W K1 O3W 63.1(5) . .
O7 K1 O3W 161.0(8) 7_556 .
O6 K1 O3W 131.6(7) 7_556 .
O3 K1 O3W 73.2(3) . .
O2W K1 C9 85.5(6) . 7_556
O4W K1 C9 133.7(10) . 7_556
O5 K1 C9 91.5(4) . 7_556
O16W K1 C9 102.2(7) 1_545 7_556
O1W K1 C9 63.9(4) . 7_556
O7 K1 C9 66.6(4) 7_556 7_556
O6 K1 C9 20.2(4) 7_556 7_556
O3 K1 C9 132.7(6) . 7_556
O3W K1 C9 122.2(6) . 7_556
O2W K1 C10 87.8(5) . 7_556
O4W K1 C10 76.5(9) . 7_556
O5 K1 C10 150.8(5) . 7_556
O16W K1 C10 86.3(5) 1_545 7_556
O1W K1 C10 96.8(4) . 7_556
O7 K1 C10 19.1(4) 7_556 7_556
O6 K1 C10 64.8(3) 7_556 7_556
O3 K1 C10 132.6(5) . 7_556
O3W K1 C10 146.0(8) . 7_556
C9 K1 C10 61.0(3) 7_556 7_556
O2W K1 Ni1 58.5(4) . .
O4W K1 Ni1 118.6(10) . .
O5 K1 Ni1 28.8(3) . .
O16W K1 Ni1 64.0(4) 1_545 .
O1W K1 Ni1 106.2(3) . .
O7 K1 Ni1 128.0(7) 7_556 .
O6 K1 Ni1 93.6(4) 7_556 .
O3 K1 Ni1 31.71(18) . .
O3W K1 Ni1 68.1(4) . .
C9 K1 Ni1 107.2(4) 7_556 .
C10 K1 Ni1 145.9(6) 7_556 .
O8W K2 O5W 143(2) . .
O8W K2 O6W 137.9(16) . .
O5W K2 O6W 77.8(19) . .
O8W K2 O7W 59.7(13) . .
O5W K2 O7W 88(2) . .
O6W K2 O7W 158.9(8) . .
O8W K2 O7 73.9(11) . .
O5W K2 O7 122.8(16) . .
O6W K2 O7 73.1(7) . .
O7W K2 O7 128.1(6) . .
O8W K2 O6 72.4(16) . .
O5W K2 O6 87.5(10) . .
O6W K2 O6 111.8(6) . .
O7W K2 O6 82.9(9) . .
O7 K2 O6 60.9(4) . .
O8W K2 K8 104.3(13) . 4_546
O5W K2 K8 41.9(18) . 4_546
O6W K2 K8 117.8(8) . 4_546
O7W K2 K8 46.3(8) . 4_546
O7 K2 K8 144.5(5) . 4_546
O6 K2 K8 84.4(4) . 4_546
O8W K2 K10 129.0(11) . .
O5W K2 K10 47.5(10) . .
O6W K2 K10 81.8(7) . .
O7W K2 K10 77.0(4) . .
O7 K2 K10 154.9(3) . .
O6 K2 K10 130.4(4) . .
K8 K2 K10 49.37(15) 4_546 .
O8W K2 K1 52.2(13) . 7_556
O5W K2 K1 121.8(11) . 7_556
O6W K2 K1 105.2(6) . 7_556
O7W K2 K1 95.6(5) . 7_556
O7 K2 K1 33.7(3) . 7_556
O6 K2 K1 36.3(3) . 7_556
K8 K2 K1 117.4(3) 4_546 7_556
K10 K2 K1 166.4(4) . 7_556
O23 K3 O9W 93.8(5) 2_656 .
O23 K3 O18 116.4(4) 2_656 5_666
O9W K3 O18 86.9(5) . 5_666
O23 K3 O22 69.6(3) 2_656 .
O9W K3 O22 89.7(5) . .
O18 K3 O22 173.3(5) 5_666 .
O23 K3 O19 174.9(4) 2_656 6_565
O9W K3 O19 82.4(5) . 6_565
O18 K3 O19 67.0(4) 5_666 6_565
O22 K3 O19 106.9(5) . 6_565
O23 K3 O11W 70.1(7) 2_656 .
O9W K3 O11W 152.4(13) . .
O18 K3 O11W 80.9(9) 5_666 .
O22 K3 O11W 104.6(9) . .
O19 K3 O11W 114.7(7) 6_565 .
O23 K3 O10W 103.4(12) 2_656 .
O9W K3 O10W 145.0(14) . .
O18 K3 O10W 111.3(6) 5_666 .
O22 K3 O10W 68.9(7) . .
O19 K3 O10W 78.2(13) 6_565 .
O11W K3 O10W 62.4(17) . .
O23 K3 C23 116.7(4) 2_656 5_666
O9W K3 C23 105.5(5) . 5_666
O18 K3 C23 18.9(3) 5_666 5_666
O22 K3 C23 162.6(4) . 5_666
O19 K3 C23 67.8(4) 6_565 5_666
O11W K3 C23 65.4(7) . 5_666
O10W K3 C23 93.7(6) . 5_666
O23 K3 C25 165.0(4) 2_656 6_565
O9W K3 C25 100.9(5) . 6_565
O18 K3 C25 67.4(4) 5_666 6_565
O22 K3 C25 107.7(4) . 6_565
O19 K3 C25 18.6(4) 6_565 6_565
O11W K3 C25 97.1(8) . 6_565
O10W K3 C25 62.8(11) . 6_565
C23 K3 C25 61.7(3) 5_666 6_565
O23 K3 K9 49.3(2) 2_656 2_656
O9W K3 K9 129.9(4) . 2_656
O18 K3 K9 136.1(3) 5_666 2_656
O22 K3 K9 49.8(3) . 2_656
O19 K3 K9 131.4(4) 6_565 2_656
O11W K3 K9 55.3(8) . 2_656
O10W K3 K9 54.5(10) . 2_656
C23 K3 K9 120.4(3) 5_666 2_656
C25 K3 K9 117.2(3) 6_565 2_656
O37W K4 O13W 111.6(15) . .
O37W K4 O8 113.1(9) . .
O13W K4 O8 71(2) . .
O37W K4 O13W 107.3(14) . 7_566
O13W K4 O13W 96.6(16) . 7_566
O8 K4 O13W 139.5(14) . 7_566
O37W K4 O21 62.3(8) . .
O13W K4 O21 121.4(18) . .
O8 K4 O21 62.6(4) . .
O13W K4 O21 142.0(9) 7_566 .
O37W K4 O9 59.4(8) . .
O13W K4 O9 68.8(11) . .
O8 K4 O9 61.1(3) . .
O13W K4 O9 150.9(14) 7_566 .
O21 K4 O9 58.9(3) . .
O37W K4 O14W 60.9(10) . .
O13W K4 O14W 80(2) . .
O8 K4 O14W 145.5(8) . .
O13W K4 O14W 60.4(14) 7_566 .
O21 K4 O14W 123.2(8) . .
O9 K4 O14W 91.6(6) . .
O37W K4 O14W 173.9(11) . 7_566
O13W K4 O14W 63.3(12) . 7_566
O8 K4 O14W 69.1(7) . 7_566
O13W K4 O14W 70.8(13) 7_566 7_566
O21 K4 O14W 122.8(6) . 7_566
O9 K4 O14W 119.3(8) . 7_566
O14W K4 O14W 113.9(9) . 7_566
O37W K4 O12W 42.5(8) . .
O13W K4 O12W 152.6(16) . .
O8 K4 O12W 122.5(5) . .
O13W K4 O12W 86.7(9) 7_566 .
O21 K4 O12W 60.6(4) . .
O9 K4 O12W 95.5(5) . .
O14W K4 O12W 77.8(10) . .
O14W K4 O12W 141.7(8) 7_566 .
O37W K4 K4 119.4(10) . 7_566
O13W K4 K4 55.2(17) . 7_566
O8 K4 K4 114.1(6) . 7_566
O13W K4 K4 41.4(8) 7_566 7_566
O21 K4 K4 176.4(6) . 7_566
O9 K4 K4 118.8(6) . 7_566
O14W K4 K4 58.6(8) . 7_566
O14W K4 K4 55.3(6) 7_566 7_566
O12W K4 K4 122.9(5) . 7_566
O37W K4 Ni2 77.6(8) . .
O13W K4 Ni2 85.7(19) . .
O8 K4 Ni2 35.6(3) . .
O13W K4 Ni2 173.2(15) 7_566 .
O21 K4 Ni2 36.0(2) . .
O9 K4 Ni2 35.8(2) . .
O14W K4 Ni2 126.4(6) . .
O14W K4 Ni2 104.8(6) 7_566 .
O12W K4 Ni2 94.2(4) . .
K4 K4 Ni2 140.4(5) 7_566 .
O37W K4 K5 54.2(8) . .
O13W K4 K5 61.3(17) . .
O8 K4 K5 111.2(4) . .
O13W K4 K5 93.6(14) 7_566 .
O21 K4 K5 105.3(4) . .
O9 K4 K5 57.4(3) . .
O14W K4 K5 35.5(6) . .
O14W K4 K5 119.8(6) 7_566 .
O12W K4 K5 91.4(5) . .
K4 K4 K5 74.5(5) 7_566 .
Ni2 K4 K5 93.1(3) . .
O14W K5 O4 151.4(7) . 1_565
O14W K5 O10 127.4(9) . .
O4 K5 O10 79.5(4) 1_565 .
O14W K5 O4W 80.3(11) . 1_565
O4 K5 O4W 80.1(11) 1_565 1_565
O10 K5 O4W 111.5(15) . 1_565
O14W K5 O15W 78.6(11) . .
O4 K5 O15W 121.5(10) 1_565 .
O10 K5 O15W 77.8(7) . .
O4W K5 O15W 158.2(12) 1_565 .
O14W K5 O16W 74.6(10) . .
O4 K5 O16W 81.6(4) 1_565 .
O10 K5 O16W 155.7(7) . .
O4W K5 O16W 79.8(16) 1_565 .
O15W K5 O16W 99.6(7) . .
O14W K5 O34W 108.9(14) . .
O4 K5 O34W 67.3(6) 1_565 .
O10 K5 O34W 104.2(8) . .
O4W K5 O34W 125.5(18) 1_565 .
O15W K5 O34W 67.5(9) . .
O16W K5 O34W 53.9(6) . .
O14W K5 K6 167.0(6) . .
O4 K5 K6 41.6(3) 1_565 .
O10 K5 K6 41.1(3) . .
O4W K5 K6 108.7(8) 1_565 .
O15W K5 K6 91.4(8) . .
O16W K5 K6 115.6(4) . .
O34W K5 K6 74.1(6) . .
O14W K5 K1 78.5(6) . 1_565
O4 K5 K1 73.2(3) 1_565 1_565
O10 K5 K1 142.2(7) . 1_565
O4W K5 K1 38.8(17) 1_565 1_565
O15W K5 K1 139.2(7) . 1_565
O16W K5 K1 41.5(4) . 1_565
O34W K5 K1 88.9(6) . 1_565
K6 K5 K1 114.4(3) . 1_565
O14W K5 K4 48.2(8) . .
O4 K5 K4 157.2(5) 1_565 .
O10 K5 K4 79.3(3) . .
O4W K5 K4 100.1(14) 1_565 .
O15W K5 K4 61.2(8) . .
O16W K5 K4 121.1(5) . .
O34W K5 K4 126.6(7) . .
K6 K5 K4 119.6(3) . .
K1 K5 K4 121.0(4) 1_565 .
O14W K5 K11 114.2(13) . 4_556
O4 K5 K11 77.4(4) 1_565 4_556
O10 K5 K11 42.7(5) . 4_556
O4W K5 K11 69.2(14) 1_565 4_556
O15W K5 K11 115.3(5) . 4_556
O16W K5 K11 144.9(5) . 4_556
O34W K5 K11 136.5(6) . 4_556
K6 K5 K11 62.6(2) . 4_556
K1 K5 K11 104.9(5) 1_565 4_556
K4 K5 K11 81.4(3) . 4_556
O14W K5 K4 41.1(12) . 7_566
O4 K5 K4 132.9(6) 1_565 7_566
O10 K5 K4 102.9(5) . 7_566
O4W K5 K4 54.9(13) 1_565 7_566
O15W K5 K4 104.5(8) . 7_566
O16W K5 K4 101.2(4) . 7_566
O34W K5 K4 149.1(7) . 7_566
K6 K5 K4 136.9(4) . 7_566
K1 K5 K4 78.6(3) 1_565 7_566
K4 K5 K4 46.0(3) . 7_566
K11 K5 K4 74.4(3) 4_556 7_566
O1 K6 O10 117.5(5) 1_565 .
O1 K6 O4 67.3(3) 1_565 1_565
O10 K6 O4 80.6(4) . 1_565
O1 K6 O11 79.1(3) 1_565 .
O10 K6 O11 67.5(4) . .
O4 K6 O11 114.6(4) 1_565 .
O1 K6 K7 141.2(3) 1_565 .
O10 K6 K7 88.9(5) . .
O4 K6 K7 149.8(3) 1_565 .
O11 K6 K7 86.6(4) . .
O1 K6 O17W 132.2(17) 1_565 .
O10 K6 O17W 95.0(19) . .
O4 K6 O17W 86.4(10) 1_565 .
O11 K6 O17W 148.4(15) . .
K7 K6 O17W 66.2(10) . .
O1 K6 O36W 74.5(3) 1_565 2_656
O10 K6 O36W 155.7(4) . 2_656
O4 K6 O36W 85.8(3) 1_565 2_656
O11 K6 O36W 136.9(3) . 2_656
K7 K6 O36W 92.9(5) . 2_656
O17W K6 O36W 63.9(19) . 2_656
O1 K6 O17W 80.2(11) 1_565 2_656
O10 K6 O17W 147.4(16) . 2_656
O4 K6 O17W 131.8(16) 1_565 2_656
O11 K6 O17W 91.7(14) . 2_656
K7 K6 O17W 64.2(13) . 2_656
O17W K6 O17W 90.6(19) . 2_656
O36W K6 O17W 50.7(16) 2_656 2_656
O1 K6 O36W 87.6(3) 1_565 .
O10 K6 O36W 141.9(4) . .
O4 K6 O36W 84.2(3) 1_565 .
O11 K6 O36W 149.7(4) . .
K7 K6 O36W 86.9(5) . .
O17W K6 O36W 49.1(19) . .
O36W K6 O36W 14.9(3) 2_656 .
O17W K6 O36W 59.0(15) 2_656 .
O1 K6 K5 102.4(4) 1_565 .
O10 K6 K5 42.0(3) . .
O4 K6 K5 41.9(2) 1_565 .
O11 K6 K5 101.3(4) . .
K7 K6 K5 115.8(3) . .
O17W K6 K5 78.2(15) . .
O36W K6 K5 117.3(3) 2_656 .
O17W K6 K5 167.0(14) 2_656 .
O36W K6 K5 108.1(3) . .
O1 K6 K6 118.7(3) 1_565 2_656
O10 K6 K6 123.6(4) . 2_656
O4 K6 K6 125.7(3) 1_565 2_656
O11 K6 K6 119.5(3) . 2_656
K7 K6 K6 41.7(4) . 2_656
O17W K6 K6 47.9(13) . 2_656
O36W K6 K6 51.6(2) 2_656 2_656
O17W K6 K6 45.0(8) 2_656 2_656
O36W K6 K6 45.6(2) . 2_656
K5 K6 K6 125.4(3) . 2_656
O1 K6 K10 39.6(2) 1_565 4_556
O10 K6 K10 91.4(4) . 4_556
O4 K6 K10 89.5(3) 1_565 4_556
O11 K6 K10 39.6(2) . 4_556
K7 K6 K10 119.2(3) . 4_556
O17W K6 K10 171.7(17) . 4_556
O36W K6 K10 108.6(2) 2_656 4_556
O17W K6 K10 86.8(9) 2_656 4_556
O36W K6 K10 123.3(2) . 4_556
K5 K6 K10 103.4(3) . 4_556
K6 K6 K10 131.1(2) 2_656 4_556
K6 K7 K6 96.6(8) 2_656 .
K6 K7 O18W 98.3(6) 2_656 2_656
K6 K7 O18W 98.6(7) . 2_656
K6 K7 O18W 98.6(7) 2_656 .
K6 K7 O18W 98.3(6) . .
O18W K7 O18W 154.5(14) 2_656 .
K6 K7 O17W 59.4(11) 2_656 2_656
K6 K7 O17W 62.6(16) . 2_656
O18W K7 O17W 59.6(17) 2_656 2_656
O18W K7 O17W 145.9(19) . 2_656
K6 K7 O17W 62.6(16) 2_656 .
K6 K7 O17W 59.4(11) . .
O18W K7 O17W 145.9(18) 2_656 .
O18W K7 O17W 59.6(17) . .
O17W K7 O17W 86(3) 2_656 .
O20W K8 O21W 101.4(5) . .
O20W K8 O12 119.9(4) . .
O21W K8 O12 118.9(4) . .
O20W K8 O24 62.4(3) . .
O21W K8 O24 110.5(4) . .
O12 K8 O24 62.5(3) . .
O20W K8 O13 107.7(5) . .
O21W K8 O13 63.5(3) . .
O12 K8 O13 62.1(3) . .
O24 K8 O13 60.7(3) . .
O20W K8 O19W 91.5(6) . .
O21W K8 O19W 166.9(7) . .
O12 K8 O19W 54.9(7) . .
O24 K8 O19W 77.7(9) . .
O13 K8 O19W 115.1(8) . .
O20W K8 O3W 58.3(5) . 4_556
O21W K8 O3W 53.3(4) . 4_556
O12 K8 O3W 167.7(7) . 4_556
O24 K8 O3W 109.5(7) . 4_556
O13 K8 O3W 106.1(6) . 4_556
O19W K8 O3W 135.0(7) . 4_556
O20W K8 O5W 99.0(9) . 4_556
O21W K8 O5W 86.3(7) . 4_556
O12 K8 O5W 124.5(7) . 4_556
O24 K8 O5W 156.5(9) . 4_556
O13 K8 O5W 142.6(8) . 4_556
O19W K8 O5W 89.1(11) . 4_556
O3W K8 O5W 66.7(9) 4_556 4_556
O20W K8 Ni4 98.7(3) . .
O21W K8 Ni4 99.2(3) . .
O12 K8 Ni4 36.5(2) . .
O24 K8 Ni4 36.8(2) . .
O13 K8 Ni4 35.9(2) . .
O19W K8 Ni4 81.2(8) . .
O3W K8 Ni4 131.6(7) 4_556 .
O5W K8 Ni4 159.9(7) 4_556 .
O20W K8 K10 137.6(5) . 4_556
O21W K8 K10 111.2(4) . 4_556
O12 K8 K10 66.4(3) . 4_556
O24 K8 K10 124.9(3) . 4_556
O13 K8 K10 110.7(3) . 4_556
O19W K8 K10 56.3(7) . 4_556
O3W K8 K10 124.0(7) 4_556 4_556
O5W K8 K10 58.3(7) 4_556 4_556
Ni4 K8 K10 101.9(2) . 4_556
O20W K8 K2 78.5(4) . 4_556
O21W K8 K2 109.4(3) . 4_556
O12 K8 K2 120.8(3) . 4_556
O24 K8 K2 128.2(3) . 4_556
O13 K8 K2 171.1(3) . 4_556
O19W K8 K2 70.3(8) . 4_556
O3W K8 K2 71.4(6) 4_556 4_556
O5W K8 K2 28.4(8) 4_556 4_556
Ni4 K8 K2 151.2(2) . 4_556
K10 K8 K2 65.7(3) 4_556 4_556
O23 K9 O23 180.0(4) 5_667 .
O23 K9 O22 67.2(3) 5_667 6_566
O23 K9 O22 112.8(3) . 6_566
O23 K9 O22 112.8(3) 5_667 2_656
O23 K9 O22 67.2(3) . 2_656
O22 K9 O22 180.0(4) 6_566 2_656
O23 K9 O10W 82.7(5) 5_667 2_656
O23 K9 O10W 97.3(5) . 2_656
O22 K9 O10W 113.8(9) 6_566 2_656
O22 K9 O10W 66.2(9) 2_656 2_656
O23 K9 O10W 97.3(5) 5_667 6_566
O23 K9 O10W 82.7(5) . 6_566
O22 K9 O10W 66.2(9) 6_566 6_566
O22 K9 O10W 113.8(9) 2_656 6_566
O10W K9 O10W 180.000(9) 2_656 6_566
O23 K9 O11W 65.1(7) 5_667 6_566
O23 K9 O11W 114.9(7) . 6_566
O22 K9 O11W 97.1(7) 6_566 6_566
O22 K9 O11W 82.9(7) 2_656 6_566
O10W K9 O11W 121.8(13) 2_656 6_566
O10W K9 O11W 58.2(13) 6_566 6_566
O23 K9 O11W 114.9(7) 5_667 2_656
O23 K9 O11W 65.1(7) . 2_656
O22 K9 O11W 82.9(7) 6_566 2_656
O22 K9 O11W 97.1(7) 2_656 2_656
O10W K9 O11W 58.2(13) 2_656 2_656
O10W K9 O11W 121.8(13) 6_566 2_656
O11W K9 O11W 180.000(12) 6_566 2_656
O23 K9 C30 17.2(3) 5_667 5_667
O23 K9 C30 162.8(3) . 5_667
O22 K9 C30 66.3(3) 6_566 5_667
O22 K9 C30 113.7(3) 2_656 5_667
O10W K9 C30 69.0(5) 2_656 5_667
O10W K9 C30 111.0(5) 6_566 5_667
O11W K9 C30 81.8(7) 6_566 5_667
O11W K9 C30 98.2(7) 2_656 5_667
O23 K9 C30 162.8(3) 5_667 .
O23 K9 C30 17.2(3) . .
O22 K9 C30 113.7(3) 6_566 .
O22 K9 C30 66.3(3) 2_656 .
O10W K9 C30 111.0(5) 2_656 .
O10W K9 C30 69.0(5) 6_566 .
O11W K9 C30 98.2(7) 6_566 .
O11W K9 C30 81.8(7) 2_656 .
C30 K9 C30 180.0(3) 5_667 .
O23 K9 K3 46.7(3) 5_667 6_566
O23 K9 K3 133.3(3) . 6_566
O22 K9 K3 48.4(2) 6_566 6_566
O22 K9 K3 131.6(2) 2_656 6_566
O10W K9 K3 129.0(5) 2_656 6_566
O10W K9 K3 51.0(5) 6_566 6_566
O11W K9 K3 49.1(6) 6_566 6_566
O11W K9 K3 130.9(6) 2_656 6_566
C30 K9 K3 60.1(2) 5_667 6_566
C30 K9 K3 119.9(2) . 6_566
O23 K9 K3 133.3(3) 5_667 2_656
O23 K9 K3 46.7(3) . 2_656
O22 K9 K3 131.6(2) 6_566 2_656
O22 K9 K3 48.4(2) 2_656 2_656
O10W K9 K3 51.0(5) 2_656 2_656
O10W K9 K3 129.0(5) 6_566 2_656
O11W K9 K3 130.9(6) 6_566 2_656
O11W K9 K3 49.1(6) 2_656 2_656
C30 K9 K3 119.9(2) 5_667 2_656
C30 K9 K3 60.1(2) . 2_656
K3 K9 K3 180.000(1) 6_566 2_656
O14 K10 O15 69.5(5) . .
O14 K10 O11 136.1(7) . 4_546
O15 K10 O11 90.7(5) . 4_546
O14 K10 O1 92.0(4) . 4_556
O15 K10 O1 140.8(8) . 4_556
O11 K10 O1 79.0(4) 4_546 4_556
O14 K10 O28W 68.2(5) . .
O15 K10 O28W 121.6(5) . .
O11 K10 O28W 147.2(5) 4_546 .
O1 K10 O28W 78.4(4) 4_556 .
O14 K10 O22W 52.1(5) . .
O15 K10 O22W 87.7(7) . .
O11 K10 O22W 89.7(5) 4_546 .
O1 K10 O22W 54.9(4) 4_556 .
O28W K10 O22W 96.3(5) . .
O14 K10 O19W 155.8(8) . 4_546
O15 K10 O19W 110.8(8) . 4_546
O11 K10 O19W 67.4(7) 4_546 4_546
O1 K10 O19W 100.0(7) 4_556 4_546
O28W K10 O19W 93.6(8) . 4_546
O22W K10 O19W 150.0(7) . 4_546
O14 K10 K11 85.3(5) . .
O15 K10 K11 50.7(6) . .
O11 K10 K11 53.4(4) 4_546 .
O1 K10 K11 95.1(4) 4_556 .
O28W K10 K11 152.3(4) . .
O22W K10 K11 59.2(5) . .
O19W K10 K11 114.1(6) 4_546 .
O14 K10 K8 121.7(4) . 4_546
O15 K10 K8 61.8(6) . 4_546
O11 K10 K8 75.7(3) 4_546 4_546
O1 K10 K8 146.2(3) 4_556 4_546
O28W K10 K8 113.0(4) . 4_546
O22W K10 K8 145.4(5) . 4_546
O19W K10 K8 49.5(6) 4_546 4_546
K11 K10 K8 87.5(2) . 4_546
O14 K10 K6 117.4(5) . 4_546
O15 K10 K6 119.6(6) . 4_546
O11 K10 K6 40.1(2) 4_546 4_546
O1 K10 K6 39.0(2) 4_556 4_546
O28W K10 K6 114.8(3) . 4_546
O22W K10 K6 65.9(3) . 4_546
O19W K10 K6 84.2(6) 4_546 4_546
K11 K10 K6 69.5(2) . 4_546
K8 K10 K6 113.51(16) 4_546 4_546
O14 K10 K2 87.8(4) . .
O15 K10 K2 92.0(6) . .
O11 K10 K2 133.2(4) 4_546 .
O1 K10 K2 122.5(4) 4_556 .
O28W K10 K2 48.7(4) . .
O22W K10 K2 137.1(4) . .
O19W K10 K2 68.0(7) 4_546 .
K11 K10 K2 142.0(3) . .
K8 K10 K2 64.9(2) 4_546 .
K6 K10 K2 144.2(3) 4_546 .
O26W K11 O24W 123.4(5) . .
O26W K11 O25W 103.3(7) . .
O24W K11 O25W 72.7(6) . .
O26W K11 O15 77.1(6) . .
O24W K11 O15 66.0(4) . .
O25W K11 O15 128.7(7) . .
O26W K11 O23W 48.1(14) . .
O24W K11 O23W 81.5(11) . .
O25W K11 O23W 68.6(13) . .
O15 K11 O23W 76.3(8) . .
O26W K11 O11 130.4(4) . 4_546
O24W K11 O11 87.7(4) . 4_546
O25W K11 O11 123.9(7) . 4_546
O15 K11 O11 84.1(6) . 4_546
O23W K11 O11 160.1(7) . 4_546
O26W K11 O10 119.5(5) . 4_546
O24W K11 O10 115.6(4) . 4_546
O25W K11 O10 81.7(6) . 4_546
O15 K11 O10 143.5(6) . 4_546
O23W K11 O10 139.7(7) . 4_546
O11 K11 O10 60.2(4) 4_546 4_546
O26W K11 C15 148.9(5) . 4_546
O24W K11 C15 68.5(3) . 4_546
O25W K11 C15 107.7(7) . 4_546
O15 K11 C15 84.4(6) . 4_546
O23W K11 C15 149.0(9) . 4_546
O11 K11 C15 21.0(3) 4_546 4_546
O10 K11 C15 65.0(3) 4_546 4_546
O26W K11 C20 69.4(5) . .
O24W K11 C20 62.8(4) . .
O25W K11 C20 114.6(6) . .
O15 K11 C20 16.8(6) . .
O23W K11 C20 59.8(7) . .
O11 K11 C20 100.4(5) 4_546 .
O10 K11 C20 160.3(5) 4_546 .
C15 K11 C20 98.1(5) 4_546 .
O26W K11 C14 133.9(5) . 4_546
O24W K11 C14 97.2(4) . 4_546
O25W K11 C14 66.2(6) . 4_546
O15 K11 C14 145.8(6) . 4_546
O23W K11 C14 132.8(10) . 4_546
O11 K11 C14 64.9(4) 4_546 4_546
O10 K11 C14 20.4(3) 4_546 4_546
C15 K11 C14 61.5(3) 4_546 4_546
C20 K11 C14 156.7(4) . 4_546
O26W K11 K10 87.4(4) . .
O24W K11 K10 97.0(4) . .
O25W K11 K10 168.0(7) . .
O15 K11 K10 48.0(4) . .
O23W K11 K10 116.9(11) . .
O11 K11 K10 47.9(3) 4_546 .
O10 K11 K10 97.8(3) 4_546 .
C15 K11 K10 61.8(2) 4_546 .
C20 K11 K10 63.9(4) . .
C14 K11 K10 110.1(3) 4_546 .
O26W K11 K6 109.6(3) . 4_546
O24W K11 K6 122.0(3) . 4_546
O25W K11 K6 118.2(6) . 4_546
O15 K11 K6 109.1(5) . 4_546
O23W K11 K6 156.4(12) . 4_546
O11 K11 K6 36.7(2) 4_546 4_546
O10 K11 K6 36.6(2) 4_546 4_546
C15 K11 K6 53.7(2) 4_546 4_546
C20 K11 K6 125.5(4) . 4_546
C14 K11 K6 53.1(3) 4_546 4_546
K10 K11 K6 61.61(15) . 4_546
N1 C1 C2 106.7(8) . .
N1 C1 C4 116.7(9) . .
C2 C1 C4 136.6(9) . .
N2 C2 C1 107.8(8) . .
N2 C2 C5 115.3(9) . .
C1 C2 C5 136.8(9) . .
N2 C3 N1 113.7(9) . .
N2 C3 H3A 123.1 . .
N1 C3 H3A 123.1 . .
O1 C4 O2 122.0(10) . .
O1 C4 C1 123.1(11) . .
O2 C4 C1 114.5(10) . .
O3 C5 O4 123.1(11) . .
O3 C5 C2 117.6(10) . .
O4 C5 C2 119.1(12) . .
N3 C6 C7 108.7(9) . .
N3 C6 C9 116.5(10) . .
C7 C6 C9 134.8(11) . .
N4 C7 C6 106.7(10) . .
N4 C7 C10 116.6(10) . .
C6 C7 C10 136.6(10) . .
N3 C8 N4 113.8(12) . .
N3 C8 H8A 123.1 . .
N4 C8 H8A 123.1 . .
O6 C9 O5 126.4(11) . .
O6 C9 C6 121.3(11) . .
O5 C9 C6 112.2(12) . .
O6 C9 K1 55.2(8) . 7_556
O5 C9 K1 128.9(9) . 7_556
C6 C9 K1 88.2(6) . 7_556
O7 C10 O8 122.7(13) . .
O7 C10 C7 122.9(11) . .
O8 C10 C7 114.3(11) . .
O7 C10 K1 49.7(8) . 7_556
O8 C10 K1 137.8(8) . 7_556
C7 C10 K1 88.3(7) . 7_556
C12 C11 N5 107.9(9) . .
C12 C11 C14 136.8(10) . .
N5 C11 C14 115.2(10) . .
C11 C12 N6 107.3(8) . .
C11 C12 C15 137.0(9) . .
N6 C12 C15 115.6(9) . .
N5 C13 N6 114.3(9) . .
N5 C13 H13A 122.8 . .
N6 C13 H13A 122.8 . .
O10 C14 O9 120.9(11) . .
O10 C14 C11 122.1(12) . .
O9 C14 C11 116.9(11) . .
O10 C14 K11 60.6(12) . 4_556
O9 C14 K11 128.7(12) . 4_556
C11 C14 K11 81.6(9) . 4_556
O11 C15 O12 124.3(11) . .
O11 C15 C12 120.3(11) . .
O12 C15 C12 115.2(10) . .
O11 C15 K11 58.0(9) . 4_556
O12 C15 K11 126.0(8) . 4_556
C12 C15 K11 84.0(6) . 4_556
N7 C16 C17 108.2(11) . .
N7 C16 C19 114.1(11) . .
C17 C16 C19 137.5(12) . .
N8 C17 C16 108.5(11) . .
N8 C17 C20 117.9(11) . .
C16 C17 C20 133.6(13) . .
N7 C18 N8 114.6(14) . .
N7 C18 H18A 122.7 . .
N8 C18 H18A 122.7 . .
O14 C19 O13 121.5(14) . .
O14 C19 C16 121.7(14) . .
O13 C19 C16 116.7(13) . .
O15 C20 O16 125.5(15) . .
O15 C20 C17 123.7(14) . .
O16 C20 C17 110.5(14) . .
O15 C20 K11 45.5(16) . .
O16 C20 K11 103.4(9) . .
C17 C20 K11 119.9(10) . .
N9 C21 C24 109.7(10) . 2_656
N9 C21 C23 115.9(11) . .
C24 C21 C23 134.4(11) 2_656 .
N10 C22 N9 113.8(10) 2_656 .
N10 C22 H22A 123.1 2_656 .
N9 C22 H22A 123.1 . .
O18 C23 O17 124.2(11) . .
O18 C23 C21 121.6(12) . .
O17 C23 C21 114.2(10) . .
O18 C23 K3 44.5(7) . 5_666
O17 C23 K3 131.8(8) . 5_666
C21 C23 K3 94.8(7) . 5_666
N10 C24 C21 107.2(10) . 2_656
N10 C24 C25 115.6(11) . .
C21 C24 C25 137.2(11) 2_656 .
O19 C25 O20 124.5(13) . .
O19 C25 C24 121.7(14) . .
O20 C25 C24 113.8(10) . .
O19 C25 K3 45.6(10) . 6_566
O20 C25 K3 133.2(10) . 6_566
C24 C25 K3 93.7(8) . 6_566
C29 C26 N11 107.9(11) 2_656 .
C29 C26 C28 138.1(12) 2_656 .
N11 C26 C28 114.0(11) . .
N12 C27 N11 113.1(11) 2_656 .
N12 C27 H27A 123.4 2_656 .
N11 C27 H27A 123.4 . .
O21 C28 O22 125.5(12) . .
O21 C28 C26 117.0(10) . .
O22 C28 C26 117.5(12) . .
C26 C29 N12 108.8(12) 2_656 .
C26 C29 C30 137.1(12) 2_656 .
N12 C29 C30 114.1(13) . .
O23 C30 O24 122.0(13) . .
O23 C30 C29 122.6(13) . .
O24 C30 C29 115.4(11) . .
O23 C30 K9 41.9(7) . .
O24 C30 K9 133.9(9) . .
C29 C30 K9 95.0(8) . .
C3 N1 C1 105.7(8) . .
C3 N1 Ni3 140.1(7) . .
C1 N1 Ni3 114.2(7) . .
C3 N2 C2 106.1(8) . .
C3 N2 Ni1 141.0(7) . .
C2 N2 Ni1 112.5(7) . .
C8 N3 C6 105.2(10) . .
C8 N3 Ni1 140.6(9) . .
C6 N3 Ni1 114.2(7) . .
C8 N4 C7 105.6(9) . .
C8 N4 Ni2 140.1(8) . .
C7 N4 Ni2 114.0(8) . .
C13 N5 C11 104.8(9) . .
C13 N5 Ni2 141.2(7) . .
C11 N5 Ni2 113.8(8) . .
C13 N6 C12 105.6(8) . .
C13 N6 Ni4 140.5(7) . .
C12 N6 Ni4 113.8(7) . .
C18 N7 C16 104.0(11) . .
C18 N7 Ni4 141.6(10) . .
C16 N7 Ni4 114.4(8) . .
C17 N8 C18 104.7(11) . .
C17 N8 Ni3 115.3(8) . .
C18 N8 Ni3 139.8(10) . .
C22 N9 C21 104.2(11) . .
C22 N9 Ni1 140.0(8) . .
C21 N9 Ni1 115.8(8) . .
C22 N10 C24 105.1(10) 2_656 .
C22 N10 Ni3 140.1(8) 2_656 .
C24 N10 Ni3 114.8(8) . .
C27 N11 C26 105.9(10) . .
C27 N11 Ni2 139.9(8) . .
C26 N11 Ni2 114.2(8) . .
C27 N12 C29 104.2(12) 2_656 .
C27 N12 Ni4 139.6(9) 2_656 .
C29 N12 Ni4 116.2(10) . .
C4 O1 K6 130.2(9) . 1_545
C4 O1 K10 126.7(9) . 4_546
K6 O1 K10 101.4(3) 1_545 4_546
C4 O2 Ni3 115.8(7) . .
C5 O3 Ni1 115.5(8) . .
C5 O3 K1 108.6(11) . .
Ni1 O3 K1 94.5(4) . .
C5 O4 K6 134.1(11) . 1_545
C5 O4 K5 118.4(9) . 1_545
K6 O4 K5 96.5(4) 1_545 1_545
C9 O5 Ni1 118.0(8) . .
C9 O5 K1 127.0(8) . .
Ni1 O5 K1 112.3(5) . .
C9 O6 K1 104.5(11) . 7_556
C9 O6 K2 119.9(10) . .
K1 O6 K2 106.1(5) 7_556 .
C10 O7 K1 111.2(11) . 7_556
C10 O7 K2 111.8(9) . .
K1 O7 K2 111.5(5) 7_556 .
C10 O8 Ni2 115.7(9) . .
C10 O8 K4 127.2(8) . .
Ni2 O8 K4 95.6(5) . .
C14 O9 Ni2 115.0(8) . .
C14 O9 K4 134.1(12) . .
Ni2 O9 K4 86.4(4) . .
C14 O10 K6 132.9(14) . .
C14 O10 K5 121.1(9) . .
K6 O10 K5 96.8(4) . .
C14 O10 K11 99.0(13) . 4_556
K6 O10 K11 100.6(4) . 4_556
K5 O10 K11 100.2(7) . 4_556
C15 O11 K10 126.4(9) . 4_556
C15 O11 K6 130.5(11) . .
K10 O11 K6 100.3(3) 4_556 .
C15 O11 K11 100.9(9) . 4_556
K10 O11 K11 78.7(5) 4_556 4_556
K6 O11 K11 103.4(4) . 4_556
C15 O12 Ni4 116.5(7) . .
C15 O12 K8 132.1(8) . .
Ni4 O12 K8 91.3(3) . .
C19 O13 Ni4 114.9(10) . .
C19 O13 K8 129.1(12) . .
Ni4 O13 K8 87.7(4) . .
C19 O14 K10 149.8(14) . .
C20 O15 K10 152.7(13) . .
C20 O15 K11 118(2) . .
K10 O15 K11 81.3(5) . .
C20 O16 Ni3 117.6(10) . .
C23 O17 Ni1 114.9(7) . .
C23 O18 K3 116.6(9) . 5_666
C25 O19 K3 115.8(12) . 6_566
C25 O20 Ni3 117.0(8) . .
C28 O21 Ni2 115.3(8) . .
C28 O21 K4 139.3(8) . .
Ni2 O21 K4 87.5(4) . .
C28 O22 K3 134.6(9) . .
C28 O22 K9 120.1(9) . 2_656
K3 O22 K9 81.7(3) . 2_656
C30 O23 K3 132.7(10) . 2_656
C30 O23 K9 120.9(8) . .
K3 O23 K9 84.0(3) 2_656 .
C30 O24 Ni4 116.7(8) . .
C30 O24 K8 131.0(8) . .
Ni4 O24 K8 88.5(4) . .
O16W O2W K1 137.0(8) 1_545 .
K8 O3W K1 141.1(8) 4_546 .
K1 O4W K5 96(2) . 1_545
K2 O5W K8 110(2) . 4_546
K3 O10W K9 74.5(10) . 2_656
K3 O11W K9 75.5(10) . 2_656
O25W O13W K4 132(4) 4_556 .
O25W O13W K4 125(2) 4_556 7_566
K4 O13W K4 83.4(16) . 7_566
K5 O14W K4 96.3(12) . .
K5 O14W K4 109.3(18) . 7_566
K4 O14W K4 66.1(9) . 7_566
O2W O16W K1 23.0(4) 1_565 1_565
O2W O16W K5 113.6(8) 1_565 .
K1 O16W K5 90.6(6) 1_565 .
K6 O17W K6 87.1(12) . 2_656
K6 O17W K7 54.4(6) . .
K6 O17W K7 53.2(7) 2_656 .
K8 O19W K10 74.2(7) . 4_556
O13W O25W K11 100(2) 4_546 .
O36W O36W K6 102.2(10) 2_656 2_656
O36W O36W K6 62.9(9) 2_656 .
K6 O36W K6 82.8(3) 2_656 .

loop_
_geom_bond_atom_site_label_1
_geom_bond_atom_site_label_2
_geom_bond_distance
_geom_bond_site_symmetry_2
Ni1 N3 2.026(10) .
Ni1 N9 2.029(11) .
Ni1 N2 2.042(9) .
Ni1 O5 2.079(9) .
Ni1 O3 2.103(8) .
Ni1 O17 2.123(8) .
Ni1 K1 3.989(12) .
Ni2 N4 2.013(10) .
Ni2 N11 2.020(11) .
Ni2 N5 2.030(11) .
Ni2 O8 2.100(10) .
Ni2 O9 2.101(10) .
Ni2 O21 2.113(9) .
Ni2 K4 3.586(10) .
Ni3 N10 2.021(11) .
Ni3 N1 2.033(9) .
Ni3 N8 2.037(10) .
Ni3 O2 2.090(8) .
Ni3 O20 2.094(9) .
Ni3 O16 2.125(12) .
Ni4 N12 2.015(14) .
Ni4 N7 2.040(11) .
Ni4 N6 2.047(10) .
Ni4 O13 2.081(10) .
Ni4 O12 2.110(9) .
Ni4 O24 2.124(10) .
Ni4 K8 3.548(6) .
K1 O2W 1.55(2) .
K1 O4W 2.58(8) .
K1 O5 2.706(11) .
K1 O16W 2.71(2) 1_545
K1 O1W 2.772(18) .
K1 O7 2.857(14) 7_556
K1 O6 2.954(17) 7_556
K1 O3 3.227(17) .
K1 O3W 3.25(3) .
K1 C9 3.481(15) 7_556
K1 C10 3.491(13) 7_556
K2 O8W 2.32(6) .
K2 O5W 2.39(4) .
K2 O6W 2.82(3) .
K2 O7W 2.88(6) .
K2 O7 2.940(17) .
K2 O6 3.04(2) .
K2 K8 4.729(13) 4_546
K2 K10 4.761(16) .
K2 K1 4.791(19) 7_556
K3 O23 2.630(13) 2_656
K3 O9W 2.66(2) .
K3 O18 2.684(12) 5_666
K3 O22 2.718(12) .
K3 O19 2.740(17) 6_565
K3 O11W 2.81(3) .
K3 O10W 2.90(3) .
K3 C23 3.421(12) 5_666
K3 C25 3.452(14) 6_565
K3 K9 3.594(5) 2_656
K4 O37W 1.091(14) .
K4 O13W 2.29(4) .
K4 O8 2.710(14) .
K4 O13W 2.84(7) 7_566
K4 O21 2.993(15) .
K4 O9 3.040(15) .
K4 O14W 3.09(3) .
K4 O14W 3.21(5) 7_566
K4 O12W 3.25(3) .
K4 K4 3.44(2) 7_566
K4 K5 4.122(15) .
K5 O14W 2.41(3) .
K5 O4 2.746(14) 1_565
K5 O10 2.755(14) .
K5 O4W 2.90(4) 1_565
K5 O15W 2.91(3) .
K5 O16W 3.034(17) .
K5 O34W 3.29(4) .
K5 K6 4.085(12) .
K5 K1 4.091(14) 1_565
K5 K11 4.489(19) 4_556
K5 K4 4.61(2) 7_566
K6 O1 2.693(10) 1_565
K6 O10 2.706(13) .
K6 O4 2.727(12) 1_565
K6 O11 2.745(12) .
K6 K7 2.804(18) .
K6 O17W 2.97(4) .
K6 O36W 3.013(12) 2_656
K6 O17W 3.11(7) 2_656
K6 O36W 3.307(12) .
K6 K6 4.187(9) 2_656
K6 K10 4.195(8) 4_556
K7 K6 2.804(18) 2_656
K7 O18W 2.94(3) 2_656
K7 O18W 2.94(3) .
K7 O17W 3.15(4) 2_656
K7 O17W 3.15(4) .
K8 O20W 2.546(14) .
K8 O21W 2.800(13) .
K8 O12 2.807(10) .
K8 O24 2.896(12) .
K8 O13 2.960(13) .
K8 O19W 3.13(3) .
K8 O3W 3.20(2) 4_556
K8 O5W 3.36(7) 4_556
K8 K10 3.964(11) 4_556
K8 K2 4.729(13) 4_556
K9 O23 2.741(11) 5_667
K9 O23 2.741(11) .
K9 O22 2.775(12) 6_566
K9 O22 2.775(12) 2_656
K9 O10W 3.03(5) 2_656
K9 O10W 3.03(5) 6_566
K9 O11W 3.05(4) 6_566
K9 O11W 3.05(4) 2_656
K9 C30 3.521(13) 5_667
K9 C30 3.521(13) .
K9 K3 3.594(5) 6_566
K9 K3 3.594(5) 2_656
K10 O14 2.684(16) .
K10 O15 2.703(19) .
K10 O11 2.718(13) 4_546
K10 O1 2.729(11) 4_556
K10 O28W 3.30(3) .
K10 O22W 3.39(3) .
K10 O19W 3.43(4) 4_546
K10 K11 3.595(16) .
K10 K8 3.964(11) 4_546
K10 K6 4.195(8) 4_546
K11 O26W 2.438(11) .
K11 O24W 2.625(18) .
K11 O25W 2.78(2) .
K11 O15 2.81(3) .
K11 O23W 2.93(3) .
K11 O11 2.943(16) 4_546
K11 O10 3.09(2) 4_546
K11 C15 3.406(14) 4_546
K11 C20 3.494(19) .
K11 C14 3.50(2) 4_546
K11 K6 4.466(9) 4_546
C1 N1 1.367(13) .
C1 C2 1.396(15) .
C1 C4 1.462(15) .
C2 N2 1.368(13) .
C2 C5 1.476(15) .
C3 N2 1.299(13) .
C3 N1 1.336(13) .
C3 H3A 0.9300 .
C4 O1 1.244(15) .
C4 O2 1.308(15) .
C5 O3 1.209(17) .
C5 O4 1.292(15) .
C6 N3 1.363(16) .
C6 C7 1.398(18) .
C6 C9 1.516(17) .
C7 N4 1.371(15) .
C7 C10 1.477(18) .
C8 N3 1.322(14) .
C8 N4 1.338(16) .
C8 H8A 0.9300 .
C9 O6 1.244(19) .
C9 O5 1.284(17) .
C9 K1 3.481(15) 7_556
C10 O7 1.226(17) .
C10 O8 1.285(15) .
C10 K1 3.491(13) 7_556
C11 C12 1.368(16) .
C11 N5 1.391(13) .
C11 C14 1.453(16) .
C12 N6 1.374(13) .
C12 C15 1.510(14) .
C13 N5 1.305(15) .
C13 N6 1.320(14) .
C13 H13A 0.9300 .
C14 O10 1.238(17) .
C14 O9 1.277(17) .
C14 K11 3.50(2) 4_556
C15 O11 1.244(15) .
C15 O12 1.260(15) .
C15 K11 3.406(14) 4_556
C16 N7 1.353(18) .
C16 C17 1.359(19) .
C16 C19 1.49(2) .
C17 N8 1.311(18) .
C17 C20 1.57(2) .
C18 N7 1.286(16) .
C18 N8 1.326(16) .
C18 H18A 0.9300 .
C19 O14 1.24(2) .
C19 O13 1.258(18) .
C20 O15 1.14(2) .
C20 O16 1.289(19) .
C21 N9 1.359(15) .
C21 C24 1.378(18) 2_656
C21 C23 1.501(16) .
C22 N10 1.337(17) 2_656
C22 N9 1.338(16) .
C22 H22A 0.9300 .
C23 O18 1.237(15) .
C23 O17 1.322(16) .
C23 K3 3.421(12) 5_666
C24 N10 1.374(15) .
C24 C21 1.378(18) 2_656
C24 C25 1.492(18) .
C25 O19 1.221(17) .
C25 O20 1.279(18) .
C25 K3 3.452(14) 6_566
C26 C29 1.36(2) 2_656
C26 N11 1.362(16) .
C26 C28 1.533(17) .
C27 N12 1.327(18) 2_656
C27 N11 1.340(17) .
C27 H27A 0.9300 .
C28 O21 1.211(16) .
C28 O22 1.278(16) .
C29 C26 1.36(2) 2_656
C29 N12 1.394(17) .
C29 C30 1.481(19) .
C30 O23 1.213(17) .
C30 O24 1.269(18) .
N10 C22 1.337(17) 2_656
N12 C27 1.327(18) 2_656
O1 K6 2.693(10) 1_545
O1 K10 2.729(11) 4_546
O4 K6 2.727(12) 1_545
O4 K5 2.746(14) 1_545
O6 K1 2.954(17) 7_556
O7 K1 2.857(14) 7_556
O10 K11 3.09(2) 4_556
O11 K10 2.718(13) 4_556
O11 K11 2.943(16) 4_556
O18 K3 2.684(12) 5_666
O19 K3 2.740(17) 6_566
O22 K9 2.775(12) 2_656
O23 K3 2.630(13) 2_656
O2W O16W 1.363(15) 1_545
O3W K8 3.20(2) 4_546
O4W K5 2.90(4) 1_545
O5W K8 3.36(7) 4_546
O10W K9 3.03(5) 2_656
O11W K9 3.05(4) 2_656
O13W O25W 1.72(7) 4_556
O13W K4 2.84(7) 7_566
O14W K4 3.21(4) 7_566
O16W O2W 1.363(15) 1_565
O16W K1 2.71(2) 1_565
O17W K6 3.11(7) 2_656
O19W K10 3.43(4) 4_556
O25W O13W 1.72(7) 4_546
O36W O36W 0.869(18) 2_656
O36W K6 3.013(12) 2_656

loop_
_geom_torsion_atom_site_label_1
_geom_torsion_atom_site_label_2
_geom_torsion_atom_site_label_3
_geom_torsion_atom_site_label_4
_geom_torsion
_geom_torsion_site_symmetry_1
_geom_torsion_site_symmetry_4
N3 Ni1 K1 O2W 112.0(5) . .
N9 Ni1 K1 O2W -28.2(7) . .
N2 Ni1 K1 O2W -142.4(4) . .
O5 Ni1 K1 O2W 132.9(7) . .
O3 Ni1 K1 O2W -74.7(5) . .
O17 Ni1 K1 O2W 24.4(5) . .
N3 Ni1 K1 O4W -148.6(12) . .
N9 Ni1 K1 O4W 71.2(14) . .
N2 Ni1 K1 O4W -43.0(13) . .
O5 Ni1 K1 O4W -127.7(14) . .
O3 Ni1 K1 O4W 24.7(12) . .
O17 Ni1 K1 O4W 123.7(12) . .
N3 Ni1 K1 O5 -20.9(6) . .
N9 Ni1 K1 O5 -161.1(6) . .
N2 Ni1 K1 O5 84.7(5) . .
O3 Ni1 K1 O5 152.4(7) . .
O17 Ni1 K1 O5 -108.6(6) . .
N3 Ni1 K1 O16W 134.1(4) . 1_545
N9 Ni1 K1 O16W -6.1(6) . 1_545
N2 Ni1 K1 O16W -120.3(4) . 1_545
O5 Ni1 K1 O16W 155.0(7) . 1_545
O3 Ni1 K1 O16W -52.7(5) . 1_545
O17 Ni1 K1 O16W 46.4(5) . 1_545
N3 Ni1 K1 O1W -28.4(6) . .
N9 Ni1 K1 O1W -168.7(5) . .
N2 Ni1 K1 O1W 77.1(4) . .
O5 Ni1 K1 O1W -7.5(5) . .
O3 Ni1 K1 O1W 144.8(6) . .
O17 Ni1 K1 O1W -116.1(5) . .
N3 Ni1 K1 O7 112.0(4) . 7_556
N9 Ni1 K1 O7 -28.2(6) . 7_556
N2 Ni1 K1 O7 -142.4(4) . 7_556
O5 Ni1 K1 O7 132.9(7) . 7_556
O3 Ni1 K1 O7 -74.8(5) . 7_556
O17 Ni1 K1 O7 24.3(5) . 7_556
N3 Ni1 K1 O6 54.0(6) . 7_556
N9 Ni1 K1 O6 -86.3(5) . 7_556
N2 Ni1 K1 O6 159.5(5) . 7_556
O5 Ni1 K1 O6 74.9(5) . 7_556
O3 Ni1 K1 O6 -132.8(6) . 7_556
O17 Ni1 K1 O6 -33.7(5) . 7_556
N3 Ni1 K1 O3 -173.3(5) . .
N9 Ni1 K1 O3 46.5(6) . .
N2 Ni1 K1 O3 -67.7(5) . .
O5 Ni1 K1 O3 -152.4(7) . .
O17 Ni1 K1 O3 99.1(5) . .
N3 Ni1 K1 O3W -79.8(6) . .
N9 Ni1 K1 O3W 140.0(7) . .
N2 Ni1 K1 O3W 25.8(6) . .
O5 Ni1 K1 O3W -58.9(7) . .
O3 Ni1 K1 O3W 93.4(7) . .
O17 Ni1 K1 O3W -167.5(6) . .
N3 Ni1 K1 C9 38.6(6) . 7_556
N9 Ni1 K1 C9 -101.6(6) . 7_556
N2 Ni1 K1 C9 144.2(5) . 7_556
O5 Ni1 K1 C9 59.5(5) . 7_556
O3 Ni1 K1 C9 -148.1(7) . 7_556
O17 Ni1 K1 C9 -49.0(5) . 7_556
N3 Ni1 K1 C10 102.1(6) . 7_556
N9 Ni1 K1 C10 -38.1(7) . 7_556
N2 Ni1 K1 C10 -152.3(6) . 7_556
O5 Ni1 K1 C10 123.0(7) . 7_556
O3 Ni1 K1 C10 -84.7(7) . 7_556
O17 Ni1 K1 C10 14.4(6) . 7_556
N4 Ni2 K4 O37W -138.2(9) . .
N11 Ni2 K4 O37W -17.1(10) . .
N5 Ni2 K4 O37W 106.4(9) . .
O8 Ni2 K4 O37W 175.4(10) . .
O9 Ni2 K4 O37W 54.2(9) . .
O21 Ni2 K4 O37W -59.6(9) . .
N4 Ni2 K4 O13W 108.6(15) . .
N11 Ni2 K4 O13W -130.3(16) . .
N5 Ni2 K4 O13W -6.8(16) . .
O8 Ni2 K4 O13W 62.2(16) . .
O9 Ni2 K4 O13W -59.0(15) . .
O21 Ni2 K4 O13W -172.8(16) . .
N4 Ni2 K4 O8 46.4(5) . .
N11 Ni2 K4 O8 167.5(5) . .
N5 Ni2 K4 O8 -69.0(5) . .
O9 Ni2 K4 O8 -121.2(6) . .
O21 Ni2 K4 O8 125.0(5) . .
N4 Ni2 K4 O13W -1(7) . 7_566
N11 Ni2 K4 O13W 120(7) . 7_566
N5 Ni2 K4 O13W -117(7) . 7_566
O8 Ni2 K4 O13W -48(7) . 7_566
O9 Ni2 K4 O13W -169(7) . 7_566
O21 Ni2 K4 O13W 77(7) . 7_566
N4 Ni2 K4 O21 -78.6(5) . .
N11 Ni2 K4 O21 42.5(5) . .
N5 Ni2 K4 O21 166.0(4) . .
O8 Ni2 K4 O21 -125.0(5) . .
O9 Ni2 K4 O21 113.8(5) . .
N4 Ni2 K4 O9 167.6(5) . .
N11 Ni2 K4 O9 -71.3(5) . .
N5 Ni2 K4 O9 52.2(5) . .
O8 Ni2 K4 O9 121.2(6) . .
O21 Ni2 K4 O9 -113.8(5) . .
N4 Ni2 K4 O14W -176.8(11) . .
N11 Ni2 K4 O14W -55.7(12) . .
N5 Ni2 K4 O14W 67.7(12) . .
O8 Ni2 K4 O14W 136.8(12) . .
O9 Ni2 K4 O14W 15.6(11) . .
O21 Ni2 K4 O14W -98.3(12) . .
N4 Ni2 K4 O14W 47.6(7) . 7_566
N11 Ni2 K4 O14W 168.7(6) . 7_566
N5 Ni2 K4 O14W -67.8(7) . 7_566
O8 Ni2 K4 O14W 1.2(7) . 7_566
O9 Ni2 K4 O14W -120.0(8) . 7_566
O21 Ni2 K4 O14W 126.2(7) . 7_566
N4 Ni2 K4 O12W -98.8(6) . .
N11 Ni2 K4 O12W 22.2(6) . .
N5 Ni2 K4 O12W 145.7(5) . .
O8 Ni2 K4 O12W -145.3(6) . .
O9 Ni2 K4 O12W 93.5(6) . .
O21 Ni2 K4 O12W -20.3(5) . .
N4 Ni2 K4 K4 100.3(10) . 7_566
N11 Ni2 K4 K4 -138.6(9) . 7_566
N5 Ni2 K4 K4 -15.2(11) . 7_566
O8 Ni2 K4 K4 53.9(9) . 7_566
O9 Ni2 K4 K4 -67.3(10) . 7_566
O21 Ni2 K4 K4 178.9(11) . 7_566
N4 Ni2 K4 K5 169.5(4) . .
N11 Ni2 K4 K5 -69.4(5) . .
N5 Ni2 K4 K5 54.1(5) . .
O8 Ni2 K4 K5 123.1(5) . .
O9 Ni2 K4 K5 1.9(5) . .
O21 Ni2 K4 K5 -111.9(5) . .
O37W K4 K5 O14W 88.6(17) . .
O13W K4 K5 O14W -116(2) . .
O8 K4 K5 O14W -167.5(15) . .
O13W K4 K5 O14W -20.2(16) 7_566 .
O21 K4 K5 O14W 126.4(15) . .
O9 K4 K5 O14W 162.2(15) . .
O14W K4 K5 O14W -90(2) 7_566 .
O12W K4 K5 O14W 66.6(15) . .
K4 K4 K5 O14W -57.3(14) 7_566 .
Ni2 K4 K5 O14W 160.9(15) . .
O37W K4 K5 O4 -115.8(19) . 1_565
O13W K4 K5 O4 40(3) . 1_565
O8 K4 K5 O4 -12.0(19) . 1_565
O13W K4 K5 O4 135.4(19) 7_566 1_565
O21 K4 K5 O4 -78.0(18) . 1_565
O9 K4 K5 O4 -42.2(16) . 1_565
O14W K4 K5 O4 156(2) . 1_565
O14W K4 K5 O4 65.4(19) 7_566 1_565
O12W K4 K5 O4 -137.8(17) . 1_565
K4 K4 K5 O4 98.3(17) 7_566 1_565
Ni2 K4 K5 O4 -43.5(18) . 1_565
O37W K4 K5 O10 -94.2(11) . .
O13W K4 K5 O10 61(2) . .
O8 K4 K5 O10 9.7(8) . .
O13W K4 K5 O10 157.0(10) 7_566 .
O21 K4 K5 O10 -56.4(7) . .
O9 K4 K5 O10 -20.6(6) . .
O14W K4 K5 O10 177.2(16) . .
O14W K4 K5 O10 87.1(9) 7_566 .
O12W K4 K5 O10 -116.2(7) . .
K4 K4 K5 O10 119.9(7) 7_566 .
Ni2 K4 K5 O10 -21.9(6) . .
O37W K4 K5 O4W 155.7(15) . 1_565
O13W K4 K5 O4W -49(2) . 1_565
O8 K4 K5 O4W -100.5(13) . 1_565
O13W K4 K5 O4W 46.8(15) 7_566 1_565
O21 K4 K5 O4W -166.6(12) . 1_565
O9 K4 K5 O4W -130.8(13) . 1_565
O14W K4 K5 O4W 67.0(18) . 1_565
O14W K4 K5 O4W -23.1(14) 7_566 1_565
O12W K4 K5 O4W 133.6(13) . 1_565
K4 K4 K5 O4W 9.7(13) 7_566 1_565
Ni2 K4 K5 O4W -132.1(12) . 1_565
O37W K4 K5 O15W -12.3(10) . .
O13W K4 K5 O15W 143(2) . .
O8 K4 K5 O15W 91.6(8) . .
O13W K4 K5 O15W -121.1(11) 7_566 .
O21 K4 K5 O15W 25.5(7) . .
O9 K4 K5 O15W 61.3(7) . .
O14W K4 K5 O15W -100.9(16) . .
O14W K4 K5 O15W 169.0(10) 7_566 .
O12W K4 K5 O15W -34.3(7) . .
K4 K4 K5 O15W -158.2(8) 7_566 .
Ni2 K4 K5 O15W 60.0(7) . .
O37W K4 K5 O16W 71.5(11) . .
O13W K4 K5 O16W -133(2) . .
O8 K4 K5 O16W 175.3(6) . .
O13W K4 K5 O16W -37.3(10) 7_566 .
O21 K4 K5 O16W 109.3(6) . .
O9 K4 K5 O16W 145.1(8) . .
O14W K4 K5 O16W -17.1(14) . .
O14W K4 K5 O16W -107.3(10) 7_566 .
O12W K4 K5 O16W 49.5(7) . .
K4 K4 K5 O16W -74.4(7) 7_566 .
Ni2 K4 K5 O16W 143.8(6) . .
O37W K4 K5 O34W 5.7(12) . .
O13W K4 K5 O34W 161(2) . .
O8 K4 K5 O34W 109.5(9) . .
O13W K4 K5 O34W -103.1(11) 7_566 .
O21 K4 K5 O34W 43.5(8) . .
O9 K4 K5 O34W 79.3(8) . .
O14W K4 K5 O34W -82.9(16) . .
O14W K4 K5 O34W -173.1(10) 7_566 .
O12W K4 K5 O34W -16.3(8) . .
K4 K4 K5 O34W -140.2(8) 7_566 .
Ni2 K4 K5 O34W 77.9(8) . .
O37W K4 K5 K6 -85.9(10) . .
O13W K4 K5 K6 70(2) . .
O8 K4 K5 K6 17.9(7) . .
O13W K4 K5 K6 165.2(10) 7_566 .
O21 K4 K5 K6 -48.2(6) . .
O9 K4 K5 K6 -12.4(5) . .
O14W K4 K5 K6 -174.6(16) . .
O14W K4 K5 K6 95.3(9) 7_566 .
O12W K4 K5 K6 -108.0(6) . .
K4 K4 K5 K6 128.1(6) 7_566 .
Ni2 K4 K5 K6 -13.7(6) . .
O37W K4 K5 K1 120.4(10) . 1_565
O13W K4 K5 K1 -84(2) . 1_565
O8 K4 K5 K1 -135.8(6) . 1_565
O13W K4 K5 K1 11.5(10) 7_566 1_565
O21 K4 K5 K1 158.1(6) . 1_565
O9 K4 K5 K1 -166.1(7) . 1_565
O14W K4 K5 K1 31.7(14) . 1_565
O14W K4 K5 K1 -58.4(10) 7_566 1_565
O12W K4 K5 K1 98.3(6) . 1_565
K4 K4 K5 K1 -25.6(6) 7_566 1_565
Ni2 K4 K5 K1 -167.4(5) . 1_565
O37W K4 K5 K11 -137.4(9) . 4_556
O13W K4 K5 K11 18(2) . 4_556
O8 K4 K5 K11 -33.6(5) . 4_556
O13W K4 K5 K11 113.7(9) 7_566 4_556
O21 K4 K5 K11 -99.7(4) . 4_556
O9 K4 K5 K11 -63.9(3) . 4_556
O14W K4 K5 K11 133.9(15) . 4_556
O14W K4 K5 K11 43.8(8) 7_566 4_556
O12W K4 K5 K11 -159.5(4) . 4_556
K4 K4 K5 K11 76.6(4) 7_566 4_556
Ni2 K4 K5 K11 -65.2(3) . 4_556
O37W K4 K5 K4 145.9(11) . 7_566
O13W K4 K5 K4 -58(2) . 7_566
O8 K4 K5 K4 -110.2(7) . 7_566
O13W K4 K5 K4 37.1(8) 7_566 7_566
O21 K4 K5 K4 -176.3(6) . 7_566
O9 K4 K5 K4 -140.5(6) . 7_566
O14W K4 K5 K4 57.3(14) . 7_566
O14W K4 K5 K4 -32.8(8) 7_566 7_566
O12W K4 K5 K4 123.9(5) . 7_566
Ni2 K4 K5 K4 -141.8(5) . 7_566
O14W K5 K6 O1 -148(6) . 1_565
O4 K5 K6 O1 33.1(5) 1_565 1_565
O10 K5 K6 O1 -117.6(7) . 1_565
O4W K5 K6 O1 -16.0(18) 1_565 1_565
O15W K5 K6 O1 172.8(6) . 1_565
O16W K5 K6 O1 71.4(6) . 1_565
O34W K5 K6 O1 106.7(6) . 1_565
K1 K5 K6 O1 25.4(6) 1_565 1_565
K4 K5 K6 O1 -129.9(5) . 1_565
K11 K5 K6 O1 -69.3(3) 4_556 1_565
K4 K5 K6 O1 -74.1(5) 7_566 1_565
O14W K5 K6 O10 -31(6) . .
O4 K5 K6 O10 150.7(10) 1_565 .
O4W K5 K6 O10 101.6(19) 1_565 .
O15W K5 K6 O10 -69.7(8) . .
O16W K5 K6 O10 -171.0(10) . .
O34W K5 K6 O10 -135.7(9) . .
K1 K5 K6 O10 143.0(10) 1_565 .
K4 K5 K6 O10 -12.4(7) . .
K11 K5 K6 O10 48.3(7) 4_556 .
K4 K5 K6 O10 43.4(7) 7_566 .
O14W K5 K6 O4 179(6) . 1_565
O10 K5 K6 O4 -150.7(10) . 1_565
O4W K5 K6 O4 -49.1(18) 1_565 1_565
O15W K5 K6 O4 139.6(8) . 1_565
O16W K5 K6 O4 38.3(6) . 1_565
O34W K5 K6 O4 73.5(7) . 1_565
K1 K5 K6 O4 -7.7(5) 1_565 1_565
K4 K5 K6 O4 -163.1(9) . 1_565
K11 K5 K6 O4 -102.4(5) 4_556 1_565
K4 K5 K6 O4 -107.3(8) 7_566 1_565
O14W K5 K6 O11 -67(6) . .
O4 K5 K6 O11 114.4(6) 1_565 .
O10 K5 K6 O11 -36.4(7) . .
O4W K5 K6 O11 65.2(18) 1_565 .
O15W K5 K6 O11 -106.0(6) . .
O16W K5 K6 O11 152.6(6) . .
O34W K5 K6 O11 -172.1(6) . .
K1 K5 K6 O11 106.6(5) 1_565 .
K4 K5 K6 O11 -48.7(6) . .
K11 K5 K6 O11 11.9(3) 4_556 .
K4 K5 K6 O11 7.1(5) 7_566 .
O14W K5 K6 K7 25(6) . .
O4 K5 K6 K7 -153.9(6) 1_565 .
O10 K5 K6 K7 55.4(8) . .
O4W K5 K6 K7 156.9(18) 1_565 .
O15W K5 K6 K7 -14.3(8) . .
O16W K5 K6 K7 -115.6(6) . .
O34W K5 K6 K7 -80.4(7) . .
K1 K5 K6 K7 -161.6(6) 1_565 .
K4 K5 K6 K7 43.0(7) . .
K11 K5 K6 K7 103.7(5) 4_556 .
K4 K5 K6 K7 98.8(7) 7_566 .
O14W K5 K6 O17W 81(6) . .
O4 K5 K6 O17W -97.9(16) 1_565 .
O10 K5 K6 O17W 111.4(17) . .
O4W K5 K6 O17W -147(2) 1_565 .
O15W K5 K6 O17W 41.7(16) . .
O16W K5 K6 O17W -59.6(17) . .
O34W K5 K6 O17W -24.3(17) . .
K1 K5 K6 O17W -105.6(16) 1_565 .
K4 K5 K6 O17W 99.0(16) . .
K11 K5 K6 O17W 159.7(16) 4_556 .
K4 K5 K6 O17W 154.8(16) 7_566 .
O14W K5 K6 O36W 133(6) . 2_656
O4 K5 K6 O36W -45.7(6) 1_565 2_656
O10 K5 K6 O36W 163.6(7) . 2_656
O4W K5 K6 O36W -94.8(18) 1_565 2_656
O15W K5 K6 O36W 94.0(6) . 2_656
O16W K5 K6 O36W -7.4(7) . 2_656
O34W K5 K6 O36W 27.9(6) . 2_656
K1 K5 K6 O36W -53.4(6) 1_565 2_656
K4 K5 K6 O36W 151.3(4) . 2_656
K11 K5 K6 O36W -148.1(3) 4_556 2_656
K4 K5 K6 O36W -152.9(4) 7_566 2_656
O14W K5 K6 O17W 112(8) . 2_656
O4 K5 K6 O17W -67(6) 1_565 2_656
O10 K5 K6 O17W 142(6) . 2_656
O4W K5 K6 O17W -116(6) 1_565 2_656
O15W K5 K6 O17W 73(5) . 2_656
O16W K5 K6 O17W -29(6) . 2_656
O34W K5 K6 O17W 7(6) . 2_656
K1 K5 K6 O17W -75(6) 1_565 2_656
K4 K5 K6 O17W 130(5) . 2_656
K11 K5 K6 O17W -169(5) 4_556 2_656
K4 K5 K6 O17W -174(5) 7_566 2_656
O14W K5 K6 O36W 120(6) . .
O4 K5 K6 O36W -58.4(6) 1_565 .
O10 K5 K6 O36W 150.8(7) . .
O4W K5 K6 O36W -107.6(18) 1_565 .
O15W K5 K6 O36W 81.2(6) . .
O16W K5 K6 O36W -20.1(6) . .
O34W K5 K6 O36W 15.1(6) . .
K1 K5 K6 O36W -66.2(6) 1_565 .
K4 K5 K6 O36W 138.5(5) . .
K11 K5 K6 O36W -160.9(2) 4_556 .
K4 K5 K6 O36W -165.7(4) 7_566 .
O14W K5 K6 K6 72(6) . 2_656
O4 K5 K6 K6 -106.3(5) 1_565 2_656
O10 K5 K6 K6 103.0(7) . 2_656
O4W K5 K6 K6 -155.4(17) 1_565 2_656
O15W K5 K6 K6 33.3(6) . 2_656
O16W K5 K6 K6 -68.0(6) . 2_656
O34W K5 K6 K6 -32.7(6) . 2_656
K1 K5 K6 K6 -114.0(5) 1_565 2_656
K4 K5 K6 K6 90.6(5) . 2_656
K11 K5 K6 K6 151.30(14) 4_556 2_656
K4 K5 K6 K6 146.4(4) 7_566 2_656
O14W K5 K6 K10 -108(6) . 4_556
O4 K5 K6 K10 73.8(5) 1_565 4_556
O10 K5 K6 K10 -76.9(7) . 4_556
O4W K5 K6 K10 24.7(18) 1_565 4_556
O15W K5 K6 K10 -146.5(6) . 4_556
O16W K5 K6 K10 112.1(6) . 4_556
O34W K5 K6 K10 147.4(6) . 4_556
K1 K5 K6 K10 66.1(5) 1_565 4_556
K4 K5 K6 K10 -89.2(5) . 4_556
K11 K5 K6 K10 -28.59(18) 4_556 4_556
K4 K5 K6 K10 -33.4(5) 7_566 4_556
O1 K6 K7 K6 -75.9(6) 1_565 2_656
O10 K6 K7 K6 148.6(3) . 2_656
O4 K6 K7 K6 79.5(9) 1_565 2_656
O11 K6 K7 K6 -143.9(3) . 2_656
O17W K6 K7 K6 53(2) . 2_656
O36W K6 K7 K6 -7.13(19) 2_656 2_656
O17W K6 K7 K6 -50.4(14) 2_656 2_656
O36W K6 K7 K6 6.49(18) . 2_656
K5 K6 K7 K6 115.2(3) . 2_656
K10 K6 K7 K6 -120.4(3) 4_556 2_656
O1 K6 K7 O18W 23.6(12) 1_565 2_656
O10 K6 K7 O18W -111.9(8) . 2_656
O4 K6 K7 O18W 179.0(8) 1_565 2_656
O11 K6 K7 O18W -44.4(7) . 2_656
O17W K6 K7 O18W 152(2) . 2_656
O36W K6 K7 O18W 92.3(7) 2_656 2_656
O17W K6 K7 O18W 49.1(16) 2_656 2_656
O36W K6 K7 O18W 106.0(7) . 2_656
K5 K6 K7 O18W -145.4(7) . 2_656
K6 K6 K7 O18W 99.5(7) 2_656 2_656
K10 K6 K7 O18W -20.9(9) 4_556 2_656
O1 K6 K7 O18W -175.6(7) 1_565 .
O10 K6 K7 O18W 48.9(8) . .
O4 K6 K7 O18W -20.2(14) 1_565 .
O11 K6 K7 O18W 116.4(8) . .
O17W K6 K7 O18W -47(2) . .
O36W K6 K7 O18W -106.8(8) 2_656 .
O17W K6 K7 O18W -150.1(16) 2_656 .
O36W K6 K7 O18W -93.2(8) . .
K5 K6 K7 O18W 15.5(9) . .
K6 K6 K7 O18W -99.7(7) 2_656 .
K10 K6 K7 O18W 139.9(7) 4_556 .
O1 K6 K7 O17W -25.5(16) 1_565 2_656
O10 K6 K7 O17W -161.0(15) . 2_656
O4 K6 K7 O17W 129.9(17) 1_565 2_656
O11 K6 K7 O17W -93.5(15) . 2_656
O17W K6 K7 O17W 103(3) . 2_656
O36W K6 K7 O17W 43.2(15) 2_656 2_656
O36W K6 K7 O17W 56.9(15) . 2_656
K5 K6 K7 O17W 165.5(15) . 2_656
K6 K6 K7 O17W 50.4(14) 2_656 2_656
K10 K6 K7 O17W -70.0(15) 4_556 2_656
O1 K6 K7 O17W -129(2) 1_565 .
O10 K6 K7 O17W 96(2) . .
O4 K6 K7 O17W 27(2) 1_565 .
O11 K6 K7 O17W 163(2) . .
O36W K6 K7 O17W -60(2) 2_656 .
O17W K6 K7 O17W -103(3) 2_656 .
O36W K6 K7 O17W -46(2) . .
K5 K6 K7 O17W 63(2) . .
K6 K6 K7 O17W -53(2) 2_656 .
K10 K6 K7 O17W -173(2) 4_556 .
N12 Ni4 K8 O20W -58.0(5) . .
N7 Ni4 K8 O20W 61.6(5) . .
N6 Ni4 K8 O20W -177.3(5) . .
O13 Ni4 K8 O20W 108.3(5) . .
O12 Ni4 K8 O20W -129.9(5) . .
O24 Ni4 K8 O20W -8.9(5) . .
N12 Ni4 K8 O21W -161.1(4) . .
N7 Ni4 K8 O21W -41.5(5) . .
N6 Ni4 K8 O21W 79.6(4) . .
O13 Ni4 K8 O21W 5.2(4) . .
O12 Ni4 K8 O21W 127.0(5) . .
O24 Ni4 K8 O21W -112.0(5) . .
N12 Ni4 K8 O12 71.9(5) . .
N7 Ni4 K8 O12 -168.6(5) . .
N6 Ni4 K8 O12 -47.4(4) . .
O13 Ni4 K8 O12 -121.9(5) . .
O24 Ni4 K8 O12 121.0(5) . .
N12 Ni4 K8 O24 -49.1(5) . .
N7 Ni4 K8 O24 70.4(5) . .
N6 Ni4 K8 O24 -168.4(5) . .
O13 Ni4 K8 O24 117.1(5) . .
O12 Ni4 K8 O24 -121.0(5) . .
N12 Ni4 K8 O13 -166.3(5) . .
N7 Ni4 K8 O13 -46.7(5) . .
N6 Ni4 K8 O13 74.5(5) . .
O12 Ni4 K8 O13 121.9(5) . .
O24 Ni4 K8 O13 -117.1(5) . .
N12 Ni4 K8 O19W 32.2(7) . .
N7 Ni4 K8 O19W 151.7(7) . .
N6 Ni4 K8 O19W -87.1(6) . .
O13 Ni4 K8 O19W -161.5(7) . .
O12 Ni4 K8 O19W -39.7(6) . .
O24 Ni4 K8 O19W 81.3(7) . .
N12 Ni4 K8 O3W -112.9(6) . 4_556
N7 Ni4 K8 O3W 6.7(6) . 4_556
N6 Ni4 K8 O3W 127.8(5) . 4_556
O13 Ni4 K8 O3W 53.4(6) . 4_556
O12 Ni4 K8 O3W 175.3(6) . 4_556
O24 Ni4 K8 O3W -63.8(6) . 4_556
N12 Ni4 K8 O5W 94(2) . 4_556
N7 Ni4 K8 O5W -146(2) . 4_556
N6 Ni4 K8 O5W -25(2) . 4_556
O13 Ni4 K8 O5W -100(2) . 4_556
O12 Ni4 K8 O5W 22(2) . 4_556
O24 Ni4 K8 O5W 143(2) . 4_556
N12 Ni4 K8 K10 84.8(4) . 4_556
N7 Ni4 K8 K10 -155.6(4) . 4_556
N6 Ni4 K8 K10 -34.5(4) . 4_556
O13 Ni4 K8 K10 -108.9(4) . 4_556
O12 Ni4 K8 K10 12.9(4) . 4_556
O24 Ni4 K8 K10 133.9(4) . 4_556
N12 Ni4 K8 K2 24.0(7) . 4_556
N7 Ni4 K8 K2 143.5(6) . 4_556
N6 Ni4 K8 K2 -95.3(6) . 4_556
O13 Ni4 K8 K2 -169.8(7) . 4_556
O12 Ni4 K8 K2 -47.9(6) . 4_556
O24 Ni4 K8 K2 73.1(6) . 4_556
O8W K2 K10 O14 -159(2) . .
O5W K2 K10 O14 70(2) . .
O6W K2 K10 O14 -11.2(8) . .
O7W K2 K10 O14 169.3(11) . .
O7 K2 K10 O14 -7.4(12) . .
O6 K2 K10 O14 100.6(5) . .
K8 K2 K10 O14 126.8(4) 4_546 .
K1 K2 K10 O14 111.1(12) 7_556 .
O8W K2 K10 O15 131(2) . .
O5W K2 K10 O15 0(2) . .
O6W K2 K10 O15 -80.6(8) . .
O7W K2 K10 O15 99.9(12) . .
O7 K2 K10 O15 -76.8(12) . .
O6 K2 K10 O15 31.2(6) . .
K8 K2 K10 O15 57.4(4) 4_546 .
K1 K2 K10 O15 41.7(13) 7_556 .
O8W K2 K10 O11 38(2) . 4_546
O5W K2 K10 O11 -93(2) . 4_546
O6W K2 K10 O11 -173.5(9) . 4_546
O7W K2 K10 O11 7.0(12) . 4_546
O7 K2 K10 O11 -169.7(11) . 4_546
O6 K2 K10 O11 -61.7(7) . 4_546
K8 K2 K10 O11 -35.5(5) 4_546 4_546
K1 K2 K10 O11 -51.2(15) 7_556 4_546
O8W K2 K10 O1 -68(2) . 4_556
O5W K2 K10 O1 161(2) . 4_556
O6W K2 K10 O1 79.9(8) . 4_556
O7W K2 K10 O1 -99.6(11) . 4_556
O7 K2 K10 O1 83.7(12) . 4_556
O6 K2 K10 O1 -168.4(5) . 4_556
K8 K2 K10 O1 -142.2(4) 4_546 4_556
K1 K2 K10 O1 -157.8(12) 7_556 4_556
O8W K2 K10 O28W -97(2) . .
O5W K2 K10 O28W 132(2) . .
O6W K2 K10 O28W 51.3(8) . .
O7W K2 K10 O28W -128.2(11) . .
O7 K2 K10 O28W 55.1(12) . .
O6 K2 K10 O28W 163.1(5) . .
K8 K2 K10 O28W -170.7(4) 4_546 .
K1 K2 K10 O28W 173.6(13) 7_556 .
O8W K2 K10 O22W -140(2) . .
O5W K2 K10 O22W 89(2) . .
O6W K2 K10 O22W 8.2(10) . .
O7W K2 K10 O22W -171.3(12) . .
O7 K2 K10 O22W 12.0(15) . .
O6 K2 K10 O22W 120.0(6) . .
K8 K2 K10 O22W 146.2(6) 4_546 .
K1 K2 K10 O22W 130.5(12) 7_556 .
O8W K2 K10 O19W 20(2) . 4_546
O5W K2 K10 O19W -111(2) . 4_546
O6W K2 K10 O19W 167.8(10) . 4_546
O7W K2 K10 O19W -11.7(12) . 4_546
O7 K2 K10 O19W 171.6(14) . 4_546
O6 K2 K10 O19W -80.4(7) . 4_546
K8 K2 K10 O19W -54.2(6) 4_546 4_546
K1 K2 K10 O19W -69.9(14) 7_556 4_546
O8W K2 K10 K11 121(2) . .
O5W K2 K10 K11 -10(2) . .
O6W K2 K10 K11 -90.8(8) . .
O7W K2 K10 K11 89.8(11) . .
O7 K2 K10 K11 -87.0(13) . .
O6 K2 K10 K11 21.0(6) . .
K8 K2 K10 K11 47.2(3) 4_546 .
K1 K2 K10 K11 31.6(14) 7_556 .
O8W K2 K10 K8 74(2) . 4_546
O5W K2 K10 K8 -57(2) . 4_546
O6W K2 K10 K8 -138.0(8) . 4_546
O7W K2 K10 K8 42.5(11) . 4_546
O7 K2 K10 K8 -134.2(12) . 4_546
O6 K2 K10 K8 -26.2(4) . 4_546
K1 K2 K10 K8 -15.7(12) 7_556 4_546
O8W K2 K10 K6 -22(2) . 4_546
O5W K2 K10 K6 -153(2) . 4_546
O6W K2 K10 K6 126.1(8) . 4_546
O7W K2 K10 K6 -53.4(12) . 4_546
O7 K2 K10 K6 129.9(10) . 4_546
O6 K2 K10 K6 -122.1(4) . 4_546
K8 K2 K10 K6 -96.0(4) 4_546 4_546
K1 K2 K10 K6 -111.6(12) 7_556 4_546
O14 K10 K11 O26W 7.7(5) . .
O15 K10 K11 O26W 74.9(6) . .
O11 K10 K11 O26W -156.2(5) 4_546 .
O1 K10 K11 O26W -84.0(4) 4_556 .
O28W K10 K11 O26W -9.4(9) . .
O22W K10 K11 O26W -40.4(4) . .
O19W K10 K11 O26W 172.7(7) 4_546 .
K8 K10 K11 O26W 129.8(4) 4_546 .
K6 K10 K11 O26W -113.9(4) 4_546 .
K2 K10 K11 O26W 88.1(5) . .
O14 K10 K11 O24W -115.7(4) . .
O15 K10 K11 O24W -48.5(6) . .
O11 K10 K11 O24W 80.4(4) 4_546 .
O1 K10 K11 O24W 152.6(4) 4_556 .
O28W K10 K11 O24W -132.8(7) . .
O22W K10 K11 O24W -163.8(4) . .
O19W K10 K11 O24W 49.3(7) 4_546 .
K8 K10 K11 O24W 6.4(3) 4_546 .
K6 K10 K11 O24W 122.7(3) 4_546 .
K2 K10 K11 O24W -35.3(5) . .
O14 K10 K11 O25W -146(3) . .
O15 K10 K11 O25W -79(3) . .
O11 K10 K11 O25W 50(3) 4_546 .
O1 K10 K11 O25W 122(3) 4_556 .
O28W K10 K11 O25W -163(3) . .
O22W K10 K11 O25W 166(3) . .
O19W K10 K11 O25W 19(3) 4_546 .
K8 K10 K11 O25W -24(3) 4_546 .
K6 K10 K11 O25W 92(3) 4_546 .
K2 K10 K11 O25W -66(3) . .
O14 K10 K11 O15 -67.2(6) . .
O11 K10 K11 O15 128.9(6) 4_546 .
O1 K10 K11 O15 -158.9(6) 4_556 .
O28W K10 K11 O15 -84.3(9) . .
O22W K10 K11 O15 -115.3(6) . .
O19W K10 K11 O15 97.8(9) 4_546 .
K8 K10 K11 O15 54.9(6) 4_546 .
K6 K10 K11 O15 171.2(6) 4_546 .
K2 K10 K11 O15 13.2(6) . .
O14 K10 K11 O23W -31.8(12) . .
O15 K10 K11 O23W 35.5(13) . .
O11 K10 K11 O23W 164.4(12) 4_546 .
O1 K10 K11 O23W -123.4(12) 4_556 .
O28W K10 K11 O23W -48.8(14) . .
O22W K10 K11 O23W -79.8(12) . .
O19W K10 K11 O23W 133.3(13) 4_546 .
K8 K10 K11 O23W 90.4(12) 4_546 .
K6 K10 K11 O23W -153.3(12) 4_546 .
K2 K10 K11 O23W 48.7(12) . .
O14 K10 K11 O11 163.9(5) . 4_546
O15 K10 K11 O11 -128.9(6) . 4_546
O1 K10 K11 O11 72.2(4) 4_556 4_546
O28W K10 K11 O11 146.8(8) . 4_546
O22W K10 K11 O11 115.8(4) . 4_546
O19W K10 K11 O11 -31.1(7) 4_546 4_546
K8 K10 K11 O11 -74.0(3) 4_546 4_546
K6 K10 K11 O11 42.3(3) 4_546 4_546
K2 K10 K11 O11 -115.7(5) . 4_546
O14 K10 K11 O10 127.1(4) . 4_546
O15 K10 K11 O10 -165.7(6) . 4_546
O11 K10 K11 O10 -36.8(4) 4_546 4_546
O1 K10 K11 O10 35.4(4) 4_556 4_546
O28W K10 K11 O10 110.0(7) . 4_546
O22W K10 K11 O10 79.0(4) . 4_546
O19W K10 K11 O10 -67.9(7) 4_546 4_546
K8 K10 K11 O10 -110.8(3) 4_546 4_546
K6 K10 K11 O10 5.5(3) 4_546 4_546
K2 K10 K11 O10 -152.5(4) . 4_546
O14 K10 K11 C15 -176.7(4) . 4_546
O15 K10 K11 C15 -109.5(6) . 4_546
O11 K10 K11 C15 19.4(4) 4_546 4_546
O1 K10 K11 C15 91.6(4) 4_556 4_546
O28W K10 K11 C15 166.2(8) . 4_546
O22W K10 K11 C15 135.2(4) . 4_546
O19W K10 K11 C15 -11.7(7) 4_546 4_546
K8 K10 K11 C15 -54.6(3) 4_546 4_546
K6 K10 K11 C15 61.7(2) 4_546 4_546
K2 K10 K11 C15 -96.3(4) . 4_546
O14 K10 K11 C20 -60.7(5) . .
O15 K10 K11 C20 6.5(6) . .
O11 K10 K11 C20 135.5(5) 4_546 .
O1 K10 K11 C20 -152.3(5) 4_556 .
O28W K10 K11 C20 -77.7(8) . .
O22W K10 K11 C20 -108.7(5) . .
O19W K10 K11 C20 104.4(7) 4_546 .
K8 K10 K11 C20 61.4(3) 4_546 .
K6 K10 K11 C20 177.7(4) 4_546 .
K2 K10 K11 C20 19.7(5) . .
O14 K10 K11 C14 143.9(4) . 4_546
O15 K10 K11 C14 -148.9(6) . 4_546
O11 K10 K11 C14 -20.0(4) 4_546 4_546
O1 K10 K11 C14 52.3(4) 4_556 4_546
O28W K10 K11 C14 126.9(7) . 4_546
O22W K10 K11 C14 95.8(4) . 4_546
O19W K10 K11 C14 -51.0(7) 4_546 4_546
K8 K10 K11 C14 -94.0(3) 4_546 4_546
K6 K10 K11 C14 22.3(3) 4_546 4_546
K2 K10 K11 C14 -135.7(4) . 4_546
O14 K10 K11 K6 121.6(3) . 4_546
O15 K10 K11 K6 -171.2(6) . 4_546
O11 K10 K11 K6 -42.3(3) 4_546 4_546
O1 K10 K11 K6 29.9(3) 4_556 4_546
O28W K10 K11 K6 104.5(7) . 4_546
O22W K10 K11 K6 73.5(3) . 4_546
O19W K10 K11 K6 -73.4(7) 4_546 4_546
K8 K10 K11 K6 -116.30(16) 4_546 4_546
K2 K10 K11 K6 -158.0(4) . 4_546
N1 C1 C2 N2 -1.3(11) . .
C4 C1 C2 N2 179.0(11) . .
N1 C1 C2 C5 -177.6(13) . .
C4 C1 C2 C5 3(2) . .
N1 C1 C4 O1 175.1(12) . .
C2 C1 C4 O1 -5(2) . .
N1 C1 C4 O2 1.5(14) . .
C2 C1 C4 O2 -178.8(12) . .
N2 C2 C5 O3 6.5(19) . .
C1 C2 C5 O3 -177.4(13) . .
N2 C2 C5 O4 -177.8(13) . .
C1 C2 C5 O4 -2(2) . .
N3 C6 C7 N4 -2.1(11) . .
C9 C6 C7 N4 175.4(13) . .
N3 C6 C7 C10 -178.3(13) . .
C9 C6 C7 C10 -1(2) . .
N3 C6 C9 O6 177.2(13) . .
C7 C6 C9 O6 0(2) . .
N3 C6 C9 O5 -4.5(16) . .
C7 C6 C9 O5 178.2(11) . .
N3 C6 C9 K1 -136.2(9) . 7_556
C7 C6 C9 K1 46.5(14) . 7_556
N4 C7 C10 O7 176.5(13) . .
C6 C7 C10 O7 -8(2) . .
N4 C7 C10 O8 -4.4(16) . .
C6 C7 C10 O8 171.6(12) . .
N4 C7 C10 K1 138.7(10) . 7_556
C6 C7 C10 K1 -45.3(14) . 7_556
N5 C11 C12 N6 -0.6(13) . .
C14 C11 C12 N6 -178.2(16) . .
N5 C11 C12 C15 -177.5(12) . .
C14 C11 C12 C15 5(3) . .
C12 C11 C14 O10 -6(3) . .
N5 C11 C14 O10 176.3(18) . .
C12 C11 C14 O9 177.2(14) . .
N5 C11 C14 O9 0(2) . .
C12 C11 C14 K11 -53.5(16) . 4_556
N5 C11 C14 K11 129.1(10) . 4_556
C11 C12 C15 O11 3(2) . .
N6 C12 C15 O11 -174.1(13) . .
C11 C12 C15 O12 177.1(13) . .
N6 C12 C15 O12 0.3(15) . .
C11 C12 C15 K11 50.0(14) . 4_556
N6 C12 C15 K11 -126.8(8) . 4_556
N7 C16 C17 N8 0.8(15) . .
C19 C16 C17 N8 -174(2) . .
N7 C16 C17 C20 -176.4(16) . .
C19 C16 C17 C20 9(3) . .
N7 C16 C19 O14 -174.3(19) . .
C17 C16 C19 O14 0(4) . .
N7 C16 C19 O13 11(3) . .
C17 C16 C19 O13 -174.7(18) . .
N8 C17 C20 O15 176(2) . .
C16 C17 C20 O15 -7(4) . .
N8 C17 C20 O16 2(2) . .
C16 C17 C20 O16 179.3(15) . .
N8 C17 C20 K11 122.4(11) . .
C16 C17 C20 K11 -61(2) . .
O26W K11 C20 O15 -114.5(15) . .
O24W K11 C20 O15 96.8(15) . .
O25W K11 C20 O15 149.8(15) . .
O23W K11 C20 O15 -167(2) . .
O11 K11 C20 O15 14.9(15) 4_546 .
O10 K11 C20 O15 6(2) 4_546 .
C15 K11 C20 O15 36.0(14) 4_546 .
C14 K11 C20 O15 63.3(18) 4_546 .
K10 K11 C20 O15 -17.1(14) . .
K6 K11 C20 O15 -14.6(15) 4_546 .
O26W K11 C20 O16 118.5(14) . .
O24W K11 C20 O16 -30.2(11) . .
O25W K11 C20 O16 22.8(15) . .
O15 K11 C20 O16 -127(2) . .
O23W K11 C20 O16 66(2) . .
O11 K11 C20 O16 -112.1(13) 4_546 .
O10 K11 C20 O16 -120.7(15) 4_546 .
C15 K11 C20 O16 -90.9(13) 4_546 .
C14 K11 C20 O16 -64(2) 4_546 .
K10 K11 C20 O16 -144.0(14) . .
K6 K11 C20 O16 -141.6(11) 4_546 .
O26W K11 C20 C17 -5.1(12) . .
O24W K11 C20 C17 -153.8(15) . .
O25W K11 C20 C17 -100.8(14) . .
O15 K11 C20 C17 109.4(19) . .
O23W K11 C20 C17 -58(2) . .
O11 K11 C20 C17 124.3(13) 4_546 .
O10 K11 C20 C17 115.7(16) 4_546 .
C15 K11 C20 C17 145.4(13) 4_546 .
C14 K11 C20 C17 172.7(11) 4_546 .
K10 K11 C20 C17 92.4(12) . .
K6 K11 C20 C17 94.8(14) 4_546 .
N9 C21 C23 O18 -176.0(12) . .
C24 C21 C23 O18 1(2) 2_656 .
N9 C21 C23 O17 5.6(15) . .
C24 C21 C23 O17 -177.6(12) 2_656 .
N9 C21 C23 K3 146.0(8) . 5_666
C24 C21 C23 K3 -37.3(15) 2_656 5_666
N10 C24 C25 O19 176.1(16) . .
C21 C24 C25 O19 -5(3) 2_656 .
N10 C24 C25 O20 -4.5(18) . .
C21 C24 C25 O20 174.7(14) 2_656 .
N10 C24 C25 K3 -145.6(9) . 6_566
C21 C24 C25 K3 33.6(17) 2_656 6_566
C29 C26 C28 O21 177.6(13) 2_656 .
N11 C26 C28 O21 -3.4(15) . .
C29 C26 C28 O22 0(2) 2_656 .
N11 C26 C28 O22 179.0(11) . .
C26 C29 C30 O23 -2(2) 2_656 .
N12 C29 C30 O23 -179.0(12) . .
C26 C29 C30 O24 -179.7(13) 2_656 .
N12 C29 C30 O24 2.8(15) . .
C26 C29 C30 K9 -35.4(15) 2_656 .
N12 C29 C30 K9 147.2(8) . .
O23 K9 C30 O23 180.000(17) 5_667 .
O22 K9 C30 O23 90.8(12) 6_566 .
O22 K9 C30 O23 -89.2(12) 2_656 .
O10W K9 C30 O23 -39.0(17) 2_656 .
O10W K9 C30 O23 141.0(17) 6_566 .
O11W K9 C30 O23 -167.7(14) 6_566 .
O11W K9 C30 O23 12.3(14) 2_656 .
C30 K9 C30 O23 -52(100) 5_667 .
K3 K9 C30 O23 145.1(11) 6_566 .
K3 K9 C30 O23 -34.9(11) 2_656 .
O23 K9 C30 O24 88.4(16) 5_667 .
O23 K9 C30 O24 -91.6(16) . .
O22 K9 C30 O24 -0.8(12) 6_566 .
O22 K9 C30 O24 179.2(12) 2_656 .
O10W K9 C30 O24 -130.6(15) 2_656 .
O10W K9 C30 O24 49.4(15) 6_566 .
O11W K9 C30 O24 100.7(14) 6_566 .
O11W K9 C30 O24 -79.3(14) 2_656 .
C30 K9 C30 O24 -143(100) 5_667 .
K3 K9 C30 O24 53.5(12) 6_566 .
K3 K9 C30 O24 -126.5(12) 2_656 .
O23 K9 C30 C29 -44.6(16) 5_667 .
O23 K9 C30 C29 135.4(16) . .
O22 K9 C30 C29 -133.8(7) 6_566 .
O22 K9 C30 C29 46.2(7) 2_656 .
O10W K9 C30 C29 96.4(13) 2_656 .
O10W K9 C30 C29 -83.6(13) 6_566 .
O11W K9 C30 C29 -32.3(11) 6_566 .
O11W K9 C30 C29 147.7(11) 2_656 .
C30 K9 C30 C29 84(100) 5_667 .
K3 K9 C30 C29 -79.5(8) 6_566 .
K3 K9 C30 C29 100.5(8) 2_656 .
N2 C3 N1 C1 0.6(10) . .
N2 C3 N1 Ni3 -177.3(8) . .
C2 C1 N1 C3 0.4(10) . .
C4 C1 N1 C3 -179.8(9) . .
C2 C1 N1 Ni3 178.9(6) . .
C4 C1 N1 Ni3 -1.3(11) . .
N10 Ni3 N1 C3 -89.6(10) . .
N8 Ni3 N1 C3 10.1(11) . .
O2 Ni3 N1 C3 178.4(11) . .
O20 Ni3 N1 C3 -169.1(13) . .
O16 Ni3 N1 C3 89.0(10) . .
N10 Ni3 N1 C1 92.6(7) . .
N8 Ni3 N1 C1 -167.7(7) . .
O2 Ni3 N1 C1 0.6(7) . .
O20 Ni3 N1 C1 13(2) . .
O16 Ni3 N1 C1 -88.8(7) . .
N1 C3 N2 C2 -1.4(11) . .
N1 C3 N2 Ni1 -172.5(8) . .
C1 C2 N2 C3 1.6(11) . .
C5 C2 N2 C3 178.8(10) . .
C1 C2 N2 Ni1 175.6(6) . .
C5 C2 N2 Ni1 -7.2(12) . .
N3 Ni1 N2 C3 -16.6(11) . .
N9 Ni1 N2 C3 82.1(11) . .
O5 Ni1 N2 C3 -96.2(11) . .
O3 Ni1 N2 C3 175.4(11) . .
O17 Ni1 N2 C3 155.7(13) . .
K1 Ni1 N2 C3 -135.1(10) . .
N3 Ni1 N2 C2 172.6(7) . .
N9 Ni1 N2 C2 -88.7(7) . .
O5 Ni1 N2 C2 93.0(7) . .
O3 Ni1 N2 C2 4.7(7) . .
O17 Ni1 N2 C2 -15.0(18) . .
K1 Ni1 N2 C2 54.2(7) . .
N4 C8 N3 C6 -2.4(13) . .
N4 C8 N3 Ni1 180.0(8) . .
C7 C6 N3 C8 2.7(12) . .
C9 C6 N3 C8 -175.3(10) . .
C7 C6 N3 Ni1 -179.0(7) . .
C9 C6 N3 Ni1 3.1(12) . .
N9 Ni1 N3 C8 -15.2(13) . .
N2 Ni1 N3 C8 83.6(12) . .
O5 Ni1 N3 C8 176.6(13) . .
O3 Ni1 N3 C8 162.8(15) . .
O17 Ni1 N3 C8 -94.6(12) . .
K1 Ni1 N3 C8 -170.2(12) . .
N9 Ni1 N3 C6 167.3(7) . .
N2 Ni1 N3 C6 -93.9(8) . .
O5 Ni1 N3 C6 -0.8(7) . .
O3 Ni1 N3 C6 -15(2) . .
O17 Ni1 N3 C6 88.0(8) . .
K1 Ni1 N3 C6 12.4(8) . .
N3 C8 N4 C7 1.2(14) . .
N3 C8 N4 Ni2 174.1(8) . .
C6 C7 N4 C8 0.6(12) . .
C10 C7 N4 C8 177.7(10) . .
C6 C7 N4 Ni2 -174.4(7) . .
C10 C7 N4 Ni2 2.7(13) . .
N11 Ni2 N4 C8 18.2(13) . .
N5 Ni2 N4 C8 -79.3(13) . .
O8 Ni2 N4 C8 -173.0(13) . .
O9 Ni2 N4 C8 -152.1(15) . .
O21 Ni2 N4 C8 98.2(13) . .
K4 Ni2 N4 C8 153.3(12) . .
N11 Ni2 N4 C7 -169.3(8) . .
N5 Ni2 N4 C7 93.2(8) . .
O8 Ni2 N4 C7 -0.5(8) . .
O9 Ni2 N4 C7 20(2) . .
O21 Ni2 N4 C7 -89.3(8) . .
K4 Ni2 N4 C7 -34.2(9) . .
N6 C13 N5 C11 -0.5(12) . .
N6 C13 N5 Ni2 174.5(10) . .
C12 C11 N5 C13 0.7(12) . .
C14 C11 N5 C13 178.8(12) . .
C12 C11 N5 Ni2 -175.9(7) . .
C14 C11 N5 Ni2 2.2(14) . .
N4 Ni2 N5 C13 15.4(13) . .
N11 Ni2 N5 C13 -83.3(12) . .
O8 Ni2 N5 C13 95.1(13) . .
O9 Ni2 N5 C13 -177.1(13) . .
O21 Ni2 N5 C13 -153.1(15) . .
K4 Ni2 N5 C13 140.0(12) . .
N4 Ni2 N5 C11 -169.9(8) . .
N11 Ni2 N5 C11 91.4(8) . .
O8 Ni2 N5 C11 -90.1(8) . .
O9 Ni2 N5 C11 -2.4(8) . .
O21 Ni2 N5 C11 22(2) . .
K4 Ni2 N5 C11 -45.3(9) . .
N5 C13 N6 C12 0.1(12) . .
N5 C13 N6 Ni4 179.1(9) . .
C11 C12 N6 C13 0.3(12) . .
C15 C12 N6 C13 178.0(9) . .
C11 C12 N6 Ni4 -179.0(7) . .
C15 C12 N6 Ni4 -1.3(12) . .
N12 Ni4 N6 C13 90.9(12) . .
N7 Ni4 N6 C13 -8.6(12) . .
O13 Ni4 N6 C13 -87.7(12) . .
O12 Ni4 N6 C13 -177.7(12) . .
O24 Ni4 N6 C13 170.1(15) . .
K8 Ni4 N6 C13 -141.2(11) . .
N12 Ni4 N6 C12 -90.1(8) . .
N7 Ni4 N6 C12 170.4(7) . .
O13 Ni4 N6 C12 91.3(8) . .
O12 Ni4 N6 C12 1.3(7) . .
O24 Ni4 N6 C12 -11(2) . .
K8 Ni4 N6 C12 37.7(8) . .
N8 C18 N7 C16 0.8(15) . .
N8 C18 N7 Ni4 178.5(8) . .
C17 C16 N7 C18 -1.0(14) . .
C19 C16 N7 C18 175.3(15) . .
C17 C16 N7 Ni4 -179.4(9) . .
C19 C16 N7 Ni4 -3.1(17) . .
N12 Ni4 N7 C18 -13.0(14) . .
N6 Ni4 N7 C18 88.7(14) . .
O13 Ni4 N7 C18 -179.7(14) . .
O12 Ni4 N7 C18 163.9(15) . .
O24 Ni4 N7 C18 -91.1(14) . .
K8 Ni4 N7 C18 -141.5(13) . .
N12 Ni4 N7 C16 164.5(9) . .
N6 Ni4 N7 C16 -93.8(9) . .
O13 Ni4 N7 C16 -2.2(9) . .
O12 Ni4 N7 C16 -19(2) . .
O24 Ni4 N7 C16 86.4(9) . .
K8 Ni4 N7 C16 36.0(10) . .
C16 C17 N8 C18 -0.3(14) . .
C20 C17 N8 C18 177.4(13) . .
C16 C17 N8 Ni3 -177.8(9) . .
C20 C17 N8 Ni3 -0.1(17) . .
N7 C18 N8 C17 -0.3(15) . .
N7 C18 N8 Ni3 176.1(8) . .
N10 Ni3 N8 C17 -168.4(9) . .
N1 Ni3 N8 C17 91.1(9) . .
O2 Ni3 N8 C17 24(2) . .
O20 Ni3 N8 C17 -89.1(10) . .
O16 Ni3 N8 C17 -1.3(9) . .
N10 Ni3 N8 C18 15.4(14) . .
N1 Ni3 N8 C18 -85.1(13) . .
O2 Ni3 N8 C18 -152.1(16) . .
O20 Ni3 N8 C18 94.7(13) . .
O16 Ni3 N8 C18 -177.4(14) . .
N10 C22 N9 C21 1.7(13) 2_656 .
N10 C22 N9 Ni1 -178.5(7) 2_656 .
C24 C21 N9 C22 -0.3(12) 2_656 .
C23 C21 N9 C22 177.3(10) . .
C24 C21 N9 Ni1 179.9(7) 2_656 .
C23 C21 N9 Ni1 -2.6(12) . .
N3 Ni1 N9 C22 86.9(12) . .
N2 Ni1 N9 C22 -13.5(12) . .
O5 Ni1 N9 C22 158.5(15) . .
O3 Ni1 N9 C22 -92.7(12) . .
O17 Ni1 N9 C22 179.9(12) . .
K1 Ni1 N9 C22 -128.6(11) . .
N3 Ni1 N9 C21 -93.3(8) . .
N2 Ni1 N9 C21 166.3(7) . .
O5 Ni1 N9 C21 -22(2) . .
O3 Ni1 N9 C21 87.1(8) . .
O17 Ni1 N9 C21 -0.3(7) . .
K1 Ni1 N9 C21 51.2(9) . .
C21 C24 N10 C22 2.0(12) 2_656 2_656
C25 C24 N10 C22 -178.6(11) . 2_656
C21 C24 N10 Ni3 -178.1(7) 2_656 .
C25 C24 N10 Ni3 1.3(14) . .
N1 Ni3 N10 C22 13.7(13) . 2_656
N8 Ni3 N10 C22 -84.3(13) . 2_656
O2 Ni3 N10 C22 93.0(12) . 2_656
O20 Ni3 N10 C22 -179.1(13) . 2_656
O16 Ni3 N10 C22 -160.0(13) . 2_656
N1 Ni3 N10 C24 -166.1(8) . .
N8 Ni3 N10 C24 95.9(8) . .
O2 Ni3 N10 C24 -86.8(8) . .
O20 Ni3 N10 C24 1.1(8) . .
O16 Ni3 N10 C24 20(2) . .
N12 C27 N11 C26 -0.7(13) 2_656 .
N12 C27 N11 Ni2 179.0(8) 2_656 .
C29 C26 N11 C27 1.6(12) 2_656 .
C28 C26 N11 C27 -177.7(9) . .
C29 C26 N11 Ni2 -178.2(7) 2_656 .
C28 C26 N11 Ni2 2.6(12) . .
N4 Ni2 N11 C27 -87.1(12) . .
N5 Ni2 N11 C27 11.4(12) . .
O8 Ni2 N11 C27 -160.8(16) . .
O9 Ni2 N11 C27 90.7(12) . .
O21 Ni2 N11 C27 179.3(12) . .
K4 Ni2 N11 C27 144.3(11) . .
N4 Ni2 N11 C26 92.5(8) . .
N5 Ni2 N11 C26 -169.0(8) . .
O8 Ni2 N11 C26 19(2) . .
O9 Ni2 N11 C26 -89.6(8) . .
O21 Ni2 N11 C26 -1.1(7) . .
K4 Ni2 N11 C26 -36.1(9) . .
C26 C29 N12 C27 1.4(12) 2_656 2_656
C30 C29 N12 C27 179.6(10) . 2_656
C26 C29 N12 Ni4 179.2(7) 2_656 .
C30 C29 N12 Ni4 -2.6(12) . .
N7 Ni4 N12 C27 85.5(13) . 2_656
N6 Ni4 N12 C27 -14.6(13) . 2_656
O13 Ni4 N12 C27 159.5(14) . 2_656
O12 Ni4 N12 C27 -93.9(13) . 2_656
O24 Ni4 N12 C27 178.1(13) . 2_656
K8 Ni4 N12 C27 -142.8(12) . 2_656
N7 Ni4 N12 C29 -91.2(8) . .
N6 Ni4 N12 C29 168.7(8) . .
O13 Ni4 N12 C29 -17(2) . .
O12 Ni4 N12 C29 89.4(8) . .
O24 Ni4 N12 C29 1.4(8) . .
K8 Ni4 N12 C29 40.6(9) . .
O2 C4 O1 K6 -127.3(11) . 1_545
C1 C4 O1 K6 59.6(17) . 1_545
O2 C4 O1 K10 34.9(18) . 4_546
C1 C4 O1 K10 -138.3(10) . 4_546
O1 C4 O2 Ni3 -174.7(10) . .
C1 C4 O2 Ni3 -1.0(13) . .
N10 Ni3 O2 C4 -98.6(9) . .
N1 Ni3 O2 C4 0.2(9) . .
N8 Ni3 O2 C4 69(2) . .
O20 Ni3 O2 C4 -177.0(9) . .
O16 Ni3 O2 C4 93.8(9) . .
O4 C5 O3 Ni1 -177.8(13) . .
C2 C5 O3 Ni1 -2.3(19) . .
O4 C5 O3 K1 77.6(18) . .
C2 C5 O3 K1 -107.0(12) . .
N3 Ni1 O3 C5 -83(2) . .
N9 Ni1 O3 C5 95.4(13) . .
N2 Ni1 O3 C5 -1.3(12) . .
O5 Ni1 O3 C5 -96.2(12) . .
O17 Ni1 O3 C5 174.2(13) . .
K1 Ni1 O3 C5 -113.1(13) . .
N3 Ni1 O3 K1 30.5(19) . .
N9 Ni1 O3 K1 -151.5(4) . .
N2 Ni1 O3 K1 111.9(5) . .
O5 Ni1 O3 K1 16.9(4) . .
O17 Ni1 O3 K1 -72.7(5) . .
O2W K1 O3 C5 -157.0(9) . .
O4W K1 O3 C5 -39.7(13) . .
O5 K1 O3 C5 103.6(9) . .
O16W K1 O3 C5 -133.1(9) 1_545 .
O1W K1 O3 C5 72.1(10) . .
O7 K1 O3 C5 -117.9(9) 7_556 .
O6 K1 O3 C5 172.2(8) 7_556 .
O3W K1 O3 C5 43.6(10) . .
C9 K1 O3 C5 162.2(9) 7_556 .
C10 K1 O3 C5 -110.5(10) 7_556 .
Ni1 K1 O3 C5 118.8(9) . .
O2W K1 O3 Ni1 84.2(5) . .
O4W K1 O3 Ni1 -158.5(10) . .
O5 K1 O3 Ni1 -15.2(4) . .
O16W K1 O3 Ni1 108.1(6) 1_545 .
O1W K1 O3 Ni1 -46.7(8) . .
O7 K1 O3 Ni1 123.3(5) 7_556 .
O6 K1 O3 Ni1 53.4(5) 7_556 .
O3W K1 O3 Ni1 -75.3(7) . .
C9 K1 O3 Ni1 43.4(7) 7_556 .
C10 K1 O3 Ni1 130.7(7) 7_556 .
O3 C5 O4 K6 122.1(15) . 1_545
C2 C5 O4 K6 -53(2) . 1_545
O3 C5 O4 K5 -13(2) . 1_545
C2 C5 O4 K5 171.9(10) . 1_545
O6 C9 O5 Ni1 -178.0(13) . .
C6 C9 O5 Ni1 3.8(14) . .
K1 C9 O5 Ni1 110.4(9) 7_556 .
O6 C9 O5 K1 22(2) . .
C6 C9 O5 K1 -156.1(9) . .
K1 C9 O5 K1 -49.5(18) 7_556 .
N3 Ni1 O5 C9 -1.9(10) . .
N9 Ni1 O5 C9 -75(2) . .
N2 Ni1 O5 C9 96.6(10) . .
O3 Ni1 O5 C9 175.3(10) . .
O17 Ni1 O5 C9 -96.4(10) . .
K1 Ni1 O5 C9 -162.8(12) . .
N3 Ni1 O5 K1 160.9(5) . .
N9 Ni1 O5 K1 87.4(17) . .
N2 Ni1 O5 K1 -100.6(5) . .
O3 Ni1 O5 K1 -22.0(5) . .
O17 Ni1 O5 K1 66.4(5) . .
O2W K1 O5 C9 121.5(12) . .
O4W K1 O5 C9 -128.1(18) . .
O16W K1 O5 C9 138.5(12) 1_545 .
O1W K1 O5 C9 -26.5(12) . .
O7 K1 O5 C9 87.6(15) 7_556 .
O6 K1 O5 C9 55.8(13) 7_556 .
O3 K1 O5 C9 177.5(12) . .
O3W K1 O5 C9 -92.3(12) . .
C9 K1 O5 C9 36.3(15) 7_556 .
C10 K1 O5 C9 55(2) 7_556 .
Ni1 K1 O5 C9 160.9(14) . .
O2W K1 O5 Ni1 -39.4(5) . .
O4W K1 O5 Ni1 71.0(18) . .
O16W K1 O5 Ni1 -22.3(6) 1_545 .
O1W K1 O5 Ni1 172.6(4) . .
O7 K1 O5 Ni1 -73.3(9) 7_556 .
O6 K1 O5 Ni1 -105.0(5) 7_556 .
O3 K1 O5 Ni1 16.6(4) . .
O3W K1 O5 Ni1 106.8(6) . .
C9 K1 O5 Ni1 -124.5(5) 7_556 .
C10 K1 O5 Ni1 -105.7(13) 7_556 .
O5 C9 O6 K1 -115.9(14) . 7_556
C6 C9 O6 K1 62.1(14) . 7_556
O5 C9 O6 K2 125.4(13) . .
C6 C9 O6 K2 -56.6(16) . .
K1 C9 O6 K2 -118.6(8) 7_556 .
O8W K2 O6 C9 167.1(15) . .
O5W K2 O6 C9 -44(2) . .
O6W K2 O6 C9 31.7(14) . .
O7W K2 O6 C9 -132.5(12) . .
O7 K2 O6 C9 86.1(10) . .
K8 K2 O6 C9 -86.0(9) 4_546 .
K10 K2 O6 C9 -66.3(10) . .
K1 K2 O6 C9 117.9(11) 7_556 .
O8W K2 O6 K1 49.2(13) . 7_556
O5W K2 O6 K1 -161.9(19) . 7_556
O6W K2 O6 K1 -86.1(10) . 7_556
O7W K2 O6 K1 109.6(9) . 7_556
O7 K2 O6 K1 -31.7(4) . 7_556
K8 K2 O6 K1 156.2(4) 4_546 7_556
K10 K2 O6 K1 175.8(4) . 7_556
O8 C10 O7 K1 127.6(12) . 7_556
C7 C10 O7 K1 -53.4(15) . 7_556
O8 C10 O7 K2 -107.1(13) . .
C7 C10 O7 K2 71.9(15) . .
K1 C10 O7 K2 125.3(9) 7_556 .
O8W K2 O7 C10 -169(2) . .
O5W K2 O7 C10 -26(2) . .
O6W K2 O7 C10 36.9(12) . .
O7W K2 O7 C10 -142.9(16) . .
O6 K2 O7 C10 -90.9(9) . .
K8 K2 O7 C10 -77.3(11) 4_546 .
K10 K2 O7 C10 33.0(17) . .
K1 K2 O7 C10 -125.1(11) 7_556 .
O8W K2 O7 K1 -44.3(18) . 7_556
O5W K2 O7 K1 99.4(17) . 7_556
O6W K2 O7 K1 162.0(9) . 7_556
O7W K2 O7 K1 -17.8(15) . 7_556
O6 K2 O7 K1 34.1(4) . 7_556
K8 K2 O7 K1 47.8(7) 4_546 7_556
K10 K2 O7 K1 158.1(10) . 7_556
O7 C10 O8 Ni2 -177.0(11) . .
C7 C10 O8 Ni2 3.9(14) . .
K1 C10 O8 Ni2 -112.8(12) 7_556 .
O7 C10 O8 K4 -57(2) . .
C7 C10 O8 K4 124.0(10) . .
K1 C10 O8 K4 7(2) 7_556 .
N4 Ni2 O8 C10 -2.0(9) . .
N11 Ni2 O8 C10 73(2) . .
N5 Ni2 O8 C10 -98.7(10) . .
O9 Ni2 O8 C10 -177.5(10) . .
O21 Ni2 O8 C10 93.1(10) . .
K4 Ni2 O8 C10 136.2(11) . .
N4 Ni2 O8 K4 -138.2(5) . .
N11 Ni2 O8 K4 -62.7(19) . .
N5 Ni2 O8 K4 125.1(4) . .
O9 Ni2 O8 K4 46.4(4) . .
O21 Ni2 O8 K4 -43.1(4) . .
O37W K4 O8 C10 -133.3(15) . .
O13W K4 O8 C10 120.8(15) . .
O13W K4 O8 C10 44(2) 7_566 .
O21 K4 O8 C10 -95.5(12) . .
O9 K4 O8 C10 -163.2(13) . .
O14W K4 O8 C10 155.0(17) . .
O14W K4 O8 C10 52.8(13) 7_566 .
O12W K4 O8 C10 -86.1(14) . .
K4 K4 O8 C10 85.9(13) 7_566 .
Ni2 K4 O8 C10 -128.4(14) . .
K5 K4 O8 C10 167.8(12) . .
O37W K4 O8 Ni2 -4.9(11) . .
O13W K4 O8 Ni2 -110.8(10) . .
O13W K4 O8 Ni2 172.3(16) 7_566 .
O21 K4 O8 Ni2 32.9(3) . .
O9 K4 O8 Ni2 -34.8(4) . .
O14W K4 O8 Ni2 -76.6(15) . .
O14W K4 O8 Ni2 -178.8(7) 7_566 .
O12W K4 O8 Ni2 42.4(7) . .
K4 K4 O8 Ni2 -145.7(6) 7_566 .
K5 K4 O8 Ni2 -63.8(5) . .
O10 C14 O9 Ni2 -178.4(17) . .
C11 C14 O9 Ni2 -2(2) . .
K11 C14 O9 Ni2 -103.1(10) 4_556 .
O10 C14 O9 K4 -68(2) . .
C11 C14 O9 K4 109.1(15) . .
K11 C14 O9 K4 7.7(16) 4_556 .
N4 Ni2 O9 C14 77(2) . .
N11 Ni2 O9 C14 -93.2(12) . .
N5 Ni2 O9 C14 2.3(12) . .
O8 Ni2 O9 C14 97.7(12) . .
O21 Ni2 O9 C14 -172.6(12) . .
K4 Ni2 O9 C14 137.7(14) . .
N4 Ni2 O9 K4 -60.6(17) . .
N11 Ni2 O9 K4 129.1(4) . .
N5 Ni2 O9 K4 -135.4(5) . .
O8 Ni2 O9 K4 -40.0(4) . .
O21 Ni2 O9 K4 49.7(4) . .
O37W K4 O9 C14 125.0(14) . .
O13W K4 O9 C14 -8(3) . .
O8 K4 O9 C14 -87.3(11) . .
O13W K4 O9 C14 55(2) 7_566 .
O21 K4 O9 C14 -160.9(12) . .
O14W K4 O9 C14 70.5(14) . .
O14W K4 O9 C14 -48.1(13) 7_566 .
O12W K4 O9 C14 148.4(11) . .
K4 K4 O9 C14 15.9(14) 7_566 .
Ni2 K4 O9 C14 -121.9(12) . .
K5 K4 O9 C14 60.3(11) . .
O37W K4 O9 Ni2 -113.1(10) . .
O13W K4 O9 Ni2 114(2) . .
O8 K4 O9 Ni2 34.7(4) . .
O13W K4 O9 Ni2 177(2) 7_566 .
O21 K4 O9 Ni2 -39.0(3) . .
O14W K4 O9 Ni2 -167.5(9) . .
O14W K4 O9 Ni2 73.8(7) 7_566 .
O12W K4 O9 Ni2 -89.6(5) . .
K4 K4 O9 Ni2 137.9(6) 7_566 .
K5 K4 O9 Ni2 -177.8(5) . .
O9 C14 O10 K6 -126.4(14) . .
C11 C14 O10 K6 57(3) . .
K11 C14 O10 K6 113.6(14) 4_556 .
O9 C14 O10 K5 12(3) . .
C11 C14 O10 K5 -164.3(12) . .
K11 C14 O10 K5 -107.7(16) 4_556 .
O9 C14 O10 K11 119.9(17) . 4_556
C11 C14 O10 K11 -56.5(19) . 4_556
O1 K6 O10 C14 -137.2(17) 1_565 .
O4 K6 O10 C14 164.6(18) 1_565 .
O11 K6 O10 C14 -73.8(17) . .
K7 K6 O10 C14 13.1(17) . .
O17W K6 O10 C14 79(2) . .
O36W K6 O10 C14 107.7(15) 2_656 .
O17W K6 O10 C14 -20(3) 2_656 .
O36W K6 O10 C14 96.6(16) . .
K5 K6 O10 C14 145(2) . .
K6 K6 O10 C14 37.6(18) 2_656 .
K10 K6 O10 C14 -106.1(17) 4_556 .
O1 K6 O10 K5 77.5(7) 1_565 .
O4 K6 O10 K5 19.3(7) 1_565 .
O11 K6 O10 K5 141.0(8) . .
K7 K6 O10 K5 -132.2(6) . .
O17W K6 O10 K5 -66.2(11) . .
O36W K6 O10 K5 -37.5(15) 2_656 .
O17W K6 O10 K5 -165.2(17) 2_656 .
O36W K6 O10 K5 -48.6(10) . .
K6 K6 O10 K5 -107.6(6) 2_656 .
K10 K6 O10 K5 108.6(6) 4_556 .
O1 K6 O10 K11 -24.2(5) 1_565 4_556
O4 K6 O10 K11 -82.4(4) 1_565 4_556
O11 K6 O10 K11 39.3(4) . 4_556
K7 K6 O10 K11 126.1(4) . 4_556
O17W K6 O10 K11 -167.9(10) . 4_556
O36W K6 O10 K11 -139.3(9) 2_656 4_556
O17W K6 O10 K11 93.1(18) 2_656 4_556
O36W K6 O10 K11 -150.4(5) . 4_556
K5 K6 O10 K11 -101.7(8) . 4_556
K6 K6 O10 K11 150.7(3) 2_656 4_556
K10 K6 O10 K11 6.9(3) 4_556 4_556
O14W K5 O10 C14 21(3) . .
O4 K5 O10 C14 -170.1(19) 1_565 .
O4W K5 O10 C14 115(2) 1_565 .
O15W K5 O10 C14 -44(2) . .
O16W K5 O10 C14 -131(2) . .
O34W K5 O10 C14 -107.0(19) . .
K6 K5 O10 C14 -151(2) . .
K1 K5 O10 C14 145.9(16) 1_565 .
K4 K5 O10 C14 18.3(18) . .
K11 K5 O10 C14 107.1(19) 4_556 .
K4 K5 O10 C14 58.0(19) 7_566 .
O14W K5 O10 K6 171.7(15) . .
O4 K5 O10 K6 -19.3(7) 1_565 .
O4W K5 O10 K6 -94.2(15) 1_565 .
O15W K5 O10 K6 106.5(9) . .
O16W K5 O10 K6 20(2) . .
O34W K5 O10 K6 43.8(8) . .
K1 K5 O10 K6 -63.3(12) 1_565 .
K4 K5 O10 K6 169.1(6) . .
K11 K5 O10 K6 -102.1(5) 4_556 .
K4 K5 O10 K6 -151.2(5) 7_566 .
O14W K5 O10 K11 -86.2(16) . 4_556
O4 K5 O10 K11 82.8(5) 1_565 4_556
O4W K5 O10 K11 7.9(14) 1_565 4_556
O15W K5 O10 K11 -151.4(8) . 4_556
O16W K5 O10 K11 122.1(18) . 4_556
O34W K5 O10 K11 145.9(6) . 4_556
K6 K5 O10 K11 102.1(5) . 4_556
K1 K5 O10 K11 38.8(10) 1_565 4_556
K4 K5 O10 K11 -88.8(4) . 4_556
K4 K5 O10 K11 -49.1(4) 7_566 4_556
O12 C15 O11 K10 -30(2) . 4_556
C12 C15 O11 K10 143.5(9) . 4_556
K11 C15 O11 K10 84.0(12) 4_556 4_556
O12 C15 O11 K6 127.2(12) . .
C12 C15 O11 K6 -58.9(17) . .
K11 C15 O11 K6 -118.4(11) 4_556 .
O12 C15 O11 K11 -114.4(12) . 4_556
C12 C15 O11 K11 59.5(13) . 4_556
O1 K6 O11 C15 -158.7(12) 1_565 .
O10 K6 O11 C15 75.2(12) . .
O4 K6 O11 C15 142.7(12) 1_565 .
K7 K6 O11 C15 -14.9(12) . .
O17W K6 O11 C15 15(3) . .
O36W K6 O11 C15 -105.6(11) 2_656 .
O17W K6 O11 C15 -79.0(17) 2_656 .
O36W K6 O11 C15 -93.0(12) . .
K5 K6 O11 C15 100.7(12) . .
K6 K6 O11 C15 -41.7(13) 2_656 .
K10 K6 O11 C15 -161.8(15) 4_556 .
O1 K6 O11 K10 3.2(5) 1_565 4_556
O10 K6 O11 K10 -122.9(7) . 4_556
O4 K6 O11 K10 -55.5(5) 1_565 4_556
K7 K6 O11 K10 146.9(5) . 4_556
O17W K6 O11 K10 177(3) . 4_556
O36W K6 O11 K10 56.2(7) 2_656 4_556
O17W K6 O11 K10 82.8(13) 2_656 4_556
O36W K6 O11 K10 68.8(9) . 4_556
K5 K6 O11 K10 -97.5(5) . 4_556
K6 K6 O11 K10 120.1(4) 2_656 4_556
O1 K6 O11 K11 83.9(4) 1_565 4_556
O10 K6 O11 K11 -42.2(5) . 4_556
O4 K6 O11 K11 25.3(5) 1_565 4_556
K7 K6 O11 K11 -132.4(4) . 4_556
O17W K6 O11 K11 -103(3) . 4_556
O36W K6 O11 K11 136.9(4) 2_656 4_556
O17W K6 O11 K11 163.6(12) 2_656 4_556
O36W K6 O11 K11 149.6(5) . 4_556
K5 K6 O11 K11 -16.7(4) . 4_556
K6 K6 O11 K11 -159.1(3) 2_656 4_556
K10 K6 O11 K11 80.7(6) 4_556 4_556
O11 C15 O12 Ni4 175.0(12) . .
C12 C15 O12 Ni4 0.8(13) . .
K11 C15 O12 Ni4 102.2(8) 4_556 .
O11 C15 O12 K8 56.1(18) . .
C12 C15 O12 K8 -118.1(10) . .
K11 C15 O12 K8 -16.7(14) 4_556 .
N12 Ni4 O12 C15 98.6(9) . .
N7 Ni4 O12 C15 -78(2) . .
N6 Ni4 O12 C15 -1.2(9) . .
O13 Ni4 O12 C15 -94.4(9) . .
O24 Ni4 O12 C15 176.2(9) . .
K8 Ni4 O12 C15 -139.4(10) . .
N12 Ni4 O12 K8 -122.0(4) . .
N7 Ni4 O12 K8 61.1(19) . .
N6 Ni4 O12 K8 138.2(4) . .
O13 Ni4 O12 K8 45.1(4) . .
O24 Ni4 O12 K8 -44.4(4) . .
O20W K8 O12 C15 -170.6(10) . .
O21W K8 O12 C15 64.3(11) . .
O24 K8 O12 C15 163.7(10) . .
O13 K8 O12 C15 94.1(10) . .
O19W K8 O12 C15 -102.1(13) . .
O3W K8 O12 C15 112(2) 4_556 .
O5W K8 O12 C15 -42.6(14) 4_556 .
Ni4 K8 O12 C15 128.4(11) . .
K10 K8 O12 C15 -37.8(10) 4_556 .
K2 K8 O12 C15 -76.2(10) 4_556 .
O20W K8 O12 Ni4 61.1(6) . .
O21W K8 O12 Ni4 -64.1(5) . .
O24 K8 O12 Ni4 35.3(3) . .
O13 K8 O12 Ni4 -34.3(3) . .
O19W K8 O12 Ni4 129.5(10) . .
O3W K8 O12 Ni4 -17(2) 4_556 .
O5W K8 O12 Ni4 -170.9(10) 4_556 .
K10 K8 O12 Ni4 -166.2(4) 4_556 .
K2 K8 O12 Ni4 155.4(3) 4_556 .
O14 C19 O13 Ni4 172.4(18) . .
C16 C19 O13 Ni4 -12(2) . .
O14 C19 O13 K8 64(3) . .
C16 C19 O13 K8 -121.0(15) . .
N12 Ni4 O13 C19 -68(2) . .
N7 Ni4 O13 C19 8.3(14) . .
N6 Ni4 O13 C19 106.3(14) . .
O12 Ni4 O13 C19 -174.8(14) . .
O24 Ni4 O13 C19 -86.0(14) . .
K8 Ni4 O13 C19 -132.6(15) . .
N12 Ni4 O13 K8 64.7(17) . .
N7 Ni4 O13 K8 140.9(4) . .
N6 Ni4 O13 K8 -121.1(3) . .
O12 Ni4 O13 K8 -42.2(3) . .
O24 Ni4 O13 K8 46.6(4) . .
O20W K8 O13 C19 40.4(15) . .
O21W K8 O13 C19 -53.7(14) . .
O12 K8 O13 C19 155.4(15) . .
O24 K8 O13 C19 83.0(15) . .
O19W K8 O13 C19 140.8(16) . .
O3W K8 O13 C19 -20.8(16) 4_556 .
O5W K8 O13 C19 -93.3(19) 4_556 .
Ni4 K8 O13 C19 120.6(16) . .
K10 K8 O13 C19 -157.8(14) 4_556 .
K2 K8 O13 C19 -93(3) 4_556 .
O20W K8 O13 Ni4 -80.2(4) . .
O21W K8 O13 Ni4 -174.3(5) . .
O12 K8 O13 Ni4 34.8(3) . .
O24 K8 O13 Ni4 -37.6(3) . .
O19W K8 O13 Ni4 20.2(8) . .
O3W K8 O13 Ni4 -141.4(6) 4_556 .
O5W K8 O13 Ni4 146.1(11) 4_556 .
K10 K8 O13 Ni4 81.6(4) 4_556 .
K2 K8 O13 Ni4 147(2) 4_556 .
O13 C19 O14 K10 134(2) . .
C16 C19 O14 K10 -41(4) . .
O15 K10 O14 C19 45(3) . .
O11 K10 O14 C19 113(3) 4_546 .
O1 K10 O14 C19 -171(3) 4_556 .
O28W K10 O14 C19 -94(3) . .
O22W K10 O14 C19 148(3) . .
O19W K10 O14 C19 -51(4) 4_546 .
K11 K10 O14 C19 94(3) . .
K8 K10 O14 C19 10(3) 4_546 .
K6 K10 O14 C19 158(3) 4_546 .
K2 K10 O14 C19 -48(3) . .
O16 C20 O15 K10 -157(3) . .
C17 C20 O15 K10 30(6) . .
K11 C20 O15 K10 130(5) . .
O16 C20 O15 K11 73(3) . .
C17 C20 O15 K11 -100.6(19) . .
O14 K10 O15 C20 -36(5) . .
O11 K10 O15 C20 -175(5) 4_546 .
O1 K10 O15 C20 -102(5) 4_556 .
O28W K10 O15 C20 10(5) . .
O22W K10 O15 C20 -86(5) . .
O19W K10 O15 C20 119(5) 4_546 .
K11 K10 O15 C20 -137(5) . .
K8 K10 O15 C20 111(5) 4_546 .
K6 K10 O15 C20 -146(5) 4_546 .
K2 K10 O15 C20 51(5) . .
O14 K10 O15 K11 101.2(6) . .
O11 K10 O15 K11 -38.7(5) 4_546 .
O1 K10 O15 K11 34.7(8) 4_556 .
O28W K10 O15 K11 147.1(5) . .
O22W K10 O15 K11 51.0(6) . .
O19W K10 O15 K11 -104.7(9) 4_546 .
K8 K10 O15 K11 -111.9(4) 4_546 .
K6 K10 O15 K11 -9.5(7) 4_546 .
K2 K10 O15 K11 -171.9(4) . .
O26W K11 O15 C20 60.9(14) . .
O24W K11 O15 C20 -75.2(14) . .
O25W K11 O15 C20 -35.9(19) . .
O23W K11 O15 C20 11.4(19) . .
O11 K11 O15 C20 -165.3(14) 4_546 .
O10 K11 O15 C20 -176.4(12) 4_546 .
C15 K11 O15 C20 -144.2(14) 4_546 .
C14 K11 O15 C20 -140.9(14) 4_546 .
K10 K11 O15 C20 159.2(17) . .
K6 K11 O15 C20 167.4(13) 4_546 .
O26W K11 O15 K10 -98.3(5) . .
O24W K11 O15 K10 125.5(6) . .
O25W K11 O15 K10 164.9(8) . .
O23W K11 O15 K10 -147.8(14) . .
O11 K11 O15 K10 35.5(4) 4_546 .
O10 K11 O15 K10 24.3(9) 4_546 .
C15 K11 O15 K10 56.6(4) 4_546 .
C20 K11 O15 K10 -159.2(17) . .
C14 K11 O15 K10 59.8(8) 4_546 .
K6 K11 O15 K10 8.2(5) 4_546 .
O15 C20 O16 Ni3 -177(2) . .
C17 C20 O16 Ni3 -3.4(19) . .
K11 C20 O16 Ni3 -132.9(6) . .
N10 Ni3 O16 C20 81(2) . .
N1 Ni3 O16 C20 -93.1(13) . .
N8 Ni3 O16 C20 2.8(13) . .
O2 Ni3 O16 C20 -171.9(13) . .
O20 Ni3 O16 C20 99.4(13) . .
O18 C23 O17 Ni1 176.0(11) . .
C21 C23 O17 Ni1 -5.7(13) . .
K3 C23 O17 Ni1 -127.3(7) 5_666 .
N3 Ni1 O17 C23 100.1(8) . .
N9 Ni1 O17 C23 3.5(8) . .
N2 Ni1 O17 C23 -72.3(17) . .
O5 Ni1 O17 C23 179.1(8) . .
O3 Ni1 O17 C23 -91.6(9) . .
K1 Ni1 O17 C23 -144.4(9) . .
O17 C23 O18 K3 117.2(11) . 5_666
C21 C23 O18 K3 -60.9(16) . 5_666
O20 C25 O19 K3 -119.3(14) . 6_566
C24 C25 O19 K3 60(2) . 6_566
O19 C25 O20 Ni3 -175.1(15) . .
C24 C25 O20 Ni3 5.5(16) . .
K3 C25 O20 Ni3 126.2(8) 6_566 .
N10 Ni3 O20 C25 -3.9(10) . .
N1 Ni3 O20 C25 78.0(19) . .
N8 Ni3 O20 C25 -101.2(11) . .
O2 Ni3 O20 C25 90.3(11) . .
O16 Ni3 O20 C25 -179.6(11) . .
O22 C28 O21 Ni2 179.8(10) . .
C26 C28 O21 Ni2 2.5(13) . .
O22 C28 O21 K4 -61.8(18) . .
C26 C28 O21 K4 120.8(11) . .
N4 Ni2 O21 C28 -97.8(9) . .
N11 Ni2 O21 C28 -0.9(8) . .
N5 Ni2 O21 C28 71(2) . .
O8 Ni2 O21 C28 -177.0(9) . .
O9 Ni2 O21 C28 94.2(9) . .
K4 Ni2 O21 C28 145.0(9) . .
N4 Ni2 O21 K4 117.2(4) . .
N11 Ni2 O21 K4 -145.8(4) . .
N5 Ni2 O21 K4 -74.2(18) . .
O8 Ni2 O21 K4 38.0(4) . .
O9 Ni2 O21 K4 -50.7(4) . .
O37W K4 O21 C28 -19.3(15) . .
O13W K4 O21 C28 -119(2) . .
O8 K4 O21 C28 -159.8(12) . .
O13W K4 O21 C28 64(3) 7_566 .
O9 K4 O21 C28 -88.5(12) . .
O14W K4 O21 C28 -19.4(16) . .
O14W K4 O21 C28 164.5(13) 7_566 .
O12W K4 O21 C28 29.4(12) . .
K4 K4 O21 C28 -139(11) 7_566 .
Ni2 K4 O21 C28 -127.2(13) . .
K5 K4 O21 C28 -53.4(13) . .
O37W K4 O21 Ni2 107.9(9) . .
O13W K4 O21 Ni2 8.4(19) . .
O8 K4 O21 Ni2 -32.5(3) . .
O13W K4 O21 Ni2 -169(2) 7_566 .
O9 K4 O21 Ni2 38.7(3) . .
O14W K4 O21 Ni2 107.8(9) . .
O14W K4 O21 Ni2 -68.2(9) 7_566 .
O12W K4 O21 Ni2 156.6(5) . .
K4 K4 O21 Ni2 -12(11) 7_566 .
K5 K4 O21 Ni2 73.8(4) . .
O21 C28 O22 K3 131.7(12) . .
C26 C28 O22 K3 -51.0(17) . .
O21 C28 O22 K9 -118.5(12) . 2_656
C26 C28 O22 K9 58.8(13) . 2_656
O23 K3 O22 C28 71.2(13) 2_656 .
O9W K3 O22 C28 -23.0(14) . .
O18 K3 O22 C28 -82(3) 5_666 .
O19 K3 O22 C28 -104.9(13) 6_565 .
O11W K3 O22 C28 133.1(16) . .
O10W K3 O22 C28 -175(2) . .
C23 K3 O22 C28 -174.3(13) 5_666 .
C25 K3 O22 C28 -124.4(13) 6_565 .
K9 K3 O22 C28 124.6(14) 2_656 .
O23 K3 O22 K9 -53.4(3) 2_656 2_656
O9W K3 O22 K9 -147.7(4) . 2_656
O18 K3 O22 K9 154(3) 5_666 2_656
O19 K3 O22 K9 130.4(4) 6_565 2_656
O11W K3 O22 K9 8.4(10) . 2_656
O10W K3 O22 K9 60.7(15) . 2_656
C23 K3 O22 K9 61.0(14) 5_666 2_656
C25 K3 O22 K9 111.0(3) 6_565 2_656
O24 C30 O23 K3 -125.4(13) . 2_656
C29 C30 O23 K3 56.5(17) . 2_656
K9 C30 O23 K3 112.7(14) . 2_656
O24 C30 O23 K9 121.9(11) . .
C29 C30 O23 K9 -56.2(16) . .
O23 K9 O23 C30 74(100) 5_667 .
O22 K9 O23 C30 -96.7(12) 6_566 .
O22 K9 O23 C30 83.3(12) 2_656 .
O10W K9 O23 C30 143.7(16) 2_656 .
O10W K9 O23 C30 -36.3(16) 6_566 .
O11W K9 O23 C30 13.4(16) 6_566 .
O11W K9 O23 C30 -166.6(16) 2_656 .
C30 K9 O23 C30 180.000(12) 5_667 .
K3 K9 O23 C30 -43.0(13) 6_566 .
K3 K9 O23 C30 137.0(13) 2_656 .
O23 K9 O23 K3 -63(97) 5_667 2_656
O22 K9 O23 K3 126.3(3) 6_566 2_656
O22 K9 O23 K3 -53.7(3) 2_656 2_656
O10W K9 O23 K3 6.7(11) 2_656 2_656
O10W K9 O23 K3 -173.3(11) 6_566 2_656
O11W K9 O23 K3 -123.6(10) 6_566 2_656
O11W K9 O23 K3 56.4(10) 2_656 2_656
C30 K9 O23 K3 43.0(13) 5_667 2_656
C30 K9 O23 K3 -137.0(13) . 2_656
K3 K9 O23 K3 180.000(4) 6_566 2_656
O23 C30 O24 Ni4 -179.9(10) . .
C29 C30 O24 Ni4 -1.7(14) . .
K9 C30 O24 Ni4 -128.0(8) . .
O23 C30 O24 K8 66.6(17) . .
C29 C30 O24 K8 -115.2(10) . .
K9 C30 O24 K8 118.5(9) . .
N12 Ni4 O24 C30 0.2(9) . .
N7 Ni4 O24 C30 97.2(9) . .
N6 Ni4 O24 C30 -81.5(19) . .
O13 Ni4 O24 C30 175.9(9) . .
O12 Ni4 O24 C30 -93.5(9) . .
K8 Ni4 O24 C30 -136.2(10) . .
N12 Ni4 O24 K8 136.4(4) . .
N7 Ni4 O24 K8 -126.6(4) . .
N6 Ni4 O24 K8 54.7(18) . .
O13 Ni4 O24 K8 -47.9(4) . .
O12 Ni4 O24 K8 42.7(3) . .
O20W K8 O24 C30 -65.0(11) . .
O21W K8 O24 C30 -157.4(10) . .
O12 K8 O24 C30 89.9(11) . .
O13 K8 O24 C30 161.7(11) . .
O19W K8 O24 C30 33.3(11) . .
O3W K8 O24 C30 -100.4(11) 4_556 .
O5W K8 O24 C30 -24(2) 4_556 .
Ni4 K8 O24 C30 124.9(12) . .
K10 K8 O24 C30 65.7(11) 4_556 .
K2 K8 O24 C30 -19.2(12) 4_556 .
O20W K8 O24 Ni4 170.1(6) . .
O21W K8 O24 Ni4 77.7(4) . .
O12 K8 O24 Ni4 -35.1(3) . .
O13 K8 O24 Ni4 36.7(3) . .
O19W K8 O24 Ni4 -91.6(6) . .
O3W K8 O24 Ni4 134.6(5) 4_556 .
O5W K8 O24 Ni4 -149.0(17) 4_556 .
K10 K8 O24 Ni4 -59.2(5) 4_556 .
K2 K8 O24 Ni4 -144.1(4) 4_556 .
O4W K1 O2W O16W -10.8(15) . 1_545
O5 K1 O2W O16W 121.3(10) . 1_545
O1W K1 O2W O16W 176.6(10) . 1_545
O7 K1 O2W O16W -79.8(10) 7_556 1_545
O6 K1 O2W O16W -148.5(11) 7_556 1_545
O3 K1 O2W O16W 62.5(10) . 1_545
O3W K1 O2W O16W 86.8(13) . 1_545
C9 K1 O2W O16W -146.4(10) 7_556 1_545
C10 K1 O2W O16W -85.3(11) 7_556 1_545
Ni1 K1 O2W O16W 100.3(11) . 1_545
O2W K1 O3W K8 173.6(13) . 4_546
O4W K1 O3W K8 -74.3(19) . 4_546
O5 K1 O3W K8 131.4(19) . 4_546
O16W K1 O3W K8 -162.6(14) 1_545 4_546
O1W K1 O3W K8 38.4(15) . 4_546
O7 K1 O3W K8 -49(3) 7_556 4_546
O6 K1 O3W K8 87(2) 7_556 4_546
O3 K1 O3W K8 -165.6(18) . 4_546
C9 K1 O3W K8 64(2) 7_556 4_546
C10 K1 O3W K8 -21(2) 7_556 4_546
Ni1 K1 O3W K8 161.2(19) . 4_546
O2W K1 O4W K5 12.2(13) . 1_545
O5 K1 O4W K5 -84.1(16) . 1_545
O16W K1 O4W K5 8.5(10) 1_545 1_545
O1W K1 O4W K5 -172.7(7) . 1_545
O7 K1 O4W K5 74.9(10) 7_556 1_545
O6 K1 O4W K5 89.6(19) 7_556 1_545
O3 K1 O4W K5 -40.1(9) . 1_545
O3W K1 O4W K5 -113.3(10) . 1_545
C9 K1 O4W K5 117.6(14) 7_556 1_545
C10 K1 O4W K5 94.2(10) 7_556 1_545
Ni1 K1 O4W K5 -52.8(13) . 1_545
O8W K2 O5W K8 -29(3) . 4_546
O6W K2 O5W K8 162.6(12) . 4_546
O7W K2 O5W K8 -1.5(13) . 4_546
O7 K2 O5W K8 -137.0(10) . 4_546
O6 K2 O5W K8 -84.4(10) . 4_546
K10 K2 O5W K8 72.5(18) . 4_546
K1 K2 O5W K8 -96.9(15) 7_556 4_546
O23 K3 O10W K9 6.7(10) 2_656 2_656
O9W K3 O10W K9 -110.8(18) . 2_656
O18 K3 O10W K9 132.3(5) 5_666 2_656
O22 K3 O10W K9 -54.9(5) . 2_656
O19 K3 O10W K9 -168.4(10) 6_565 2_656
O11W K3 O10W K9 65.5(11) . 2_656
C23 K3 O10W K9 125.2(8) 5_666 2_656
C25 K3 O10W K9 -179.4(14) 6_565 2_656
O23 K3 O11W K9 53.7(5) 2_656 2_656
O9W K3 O11W K9 111.2(17) . 2_656
O18 K3 O11W K9 176.0(9) 5_666 2_656
O22 K3 O11W K9 -7.8(10) . 2_656
O19 K3 O11W K9 -124.5(6) 6_565 2_656
O10W K3 O11W K9 -64.1(11) . 2_656
C23 K3 O11W K9 -172.7(12) 5_666 2_656
C25 K3 O11W K9 -118.3(7) 6_565 2_656
O37W K4 O13W O25W -116(3) . 4_556
O8 K4 O13W O25W -9(2) . 4_556
O13W K4 O13W O25W 132(3) 7_566 4_556
O21 K4 O13W O25W -47(3) . 4_556
O9 K4 O13W O25W -74(3) . 4_556
O14W K4 O13W O25W -170(3) . 4_556
O14W K4 O13W O25W 67(3) 7_566 4_556
O12W K4 O13W O25W -132(3) . 4_556
K4 K4 O13W O25W 132(3) 7_566 4_556
Ni2 K4 O13W O25W -42(3) . 4_556
K5 K4 O13W O25W -138(3) . 4_556
O37W K4 O13W K4 111.6(12) . 7_566
O8 K4 O13W K4 -140.4(15) . 7_566
O13W K4 O13W K4 0.0 7_566 7_566
O21 K4 O13W K4 -178.5(8) . 7_566
O9 K4 O13W K4 154(2) . 7_566
O14W K4 O13W K4 58.4(13) . 7_566
O14W K4 O13W K4 -64.7(8) 7_566 7_566
O12W K4 O13W K4 96(3) . 7_566
Ni2 K4 O13W K4 -173.6(14) . 7_566
K5 K4 O13W K4 90(2) . 7_566
O4 K5 O14W K4 -160(2) 1_565 .
O10 K5 O14W K4 -3(2) . .
O4W K5 O14W K4 -113(2) 1_565 .
O15W K5 O14W K4 61.4(9) . .
O16W K5 O14W K4 164.8(12) . .
O34W K5 O14W K4 122.6(11) . .
K6 K5 O14W K4 21(7) . .
K1 K5 O14W K4 -152.6(12) 1_565 .
K11 K5 O14W K4 -51.4(11) 4_556 .
K4 K5 O14W K4 -66.9(12) 7_566 .
O4 K5 O14W K4 -94(3) 1_565 7_566
O10 K5 O14W K4 63.4(14) . 7_566
O4W K5 O14W K4 -46.3(17) 1_565 7_566
O15W K5 O14W K4 128.3(9) . 7_566
O16W K5 O14W K4 -128.3(8) . 7_566
O34W K5 O14W K4 -170.6(8) . 7_566
K6 K5 O14W K4 88(6) . 7_566
K1 K5 O14W K4 -85.8(7) 1_565 7_566
K4 K5 O14W K4 66.9(12) . 7_566
K11 K5 O14W K4 15.5(9) 4_556 7_566
O37W K4 O14W K5 -68.2(13) . .
O13W K4 O14W K5 53.3(15) . .
O8 K4 O14W K5 21(2) . .
O13W K4 O14W K5 156.6(18) 7_566 .
O21 K4 O14W K5 -68.0(16) . .
O9 K4 O14W K5 -14.9(13) . .
O14W K4 O14W K5 108.3(16) 7_566 .
O12W K4 O14W K5 -110.2(13) . .
K4 K4 O14W K5 108.3(16) 7_566 .
Ni2 K4 O14W K5 -23.9(18) . .
O37W K4 O14W K4 -176.5(14) . 7_566
O13W K4 O14W K4 -55.0(11) . 7_566
O8 K4 O14W K4 -87.5(13) . 7_566
O13W K4 O14W K4 48.4(9) 7_566 7_566
O21 K4 O14W K4 -176.3(7) . 7_566
O9 K4 O14W K4 -123.2(7) . 7_566
O14W K4 O14W K4 0.0 7_566 7_566
O12W K4 O14W K4 141.5(7) . 7_566
Ni2 K4 O14W K4 -132.2(7) . 7_566
K5 K4 O14W K4 -108.3(16) . 7_566
O14W K5 O16W O2W 89.1(12) . 1_565
O4 K5 O16W O2W -74.9(9) 1_565 1_565
O10 K5 O16W O2W -114.0(19) . 1_565
O4W K5 O16W O2W 6.5(12) 1_565 1_565
O15W K5 O16W O2W 164.3(11) . 1_565
O34W K5 O16W O2W -142.9(11) . 1_565
K6 K5 O16W O2W -99.5(9) . 1_565
K1 K5 O16W O2W -0.8(5) 1_565 1_565
K4 K5 O16W O2W 102.2(9) . 1_565
K11 K5 O16W O2W -21.4(13) 4_556 1_565
K4 K5 O16W O2W 57.3(9) 7_566 1_565
O14W K5 O16W K1 89.9(10) . 1_565
O4 K5 O16W K1 -74.1(5) 1_565 1_565
O10 K5 O16W K1 -113.1(18) . 1_565
O4W K5 O16W K1 7.3(10) 1_565 1_565
O15W K5 O16W K1 165.2(9) . 1_565
O34W K5 O16W K1 -142.0(8) . 1_565
K6 K5 O16W K1 -98.6(5) . 1_565
K4 K5 O16W K1 103.1(6) . 1_565
K11 K5 O16W K1 -20.6(9) 4_556 1_565
K4 K5 O16W K1 58.1(5) 7_566 1_565
O1 K6 O17W K6 93.1(13) 1_565 2_656
O10 K6 O17W K6 -132.0(15) . 2_656
O4 K6 O17W K6 147.7(16) 1_565 2_656
O11 K6 O17W K6 -78(4) . 2_656
K7 K6 O17W K6 -45.5(9) . 2_656
O36W K6 O17W K6 60.7(15) 2_656 2_656
O17W K6 O17W K6 16(3) 2_656 2_656
O36W K6 O17W K6 62.2(17) . 2_656
K5 K6 O17W K6 -170.8(18) . 2_656
K10 K6 O17W K6 87(8) 4_556 2_656
O1 K6 O17W K7 138.6(9) 1_565 .
O10 K6 O17W K7 -86.6(9) . .
O4 K6 O17W K7 -166.8(10) 1_565 .
O11 K6 O17W K7 -33(3) . .
O36W K6 O17W K7 106.1(11) 2_656 .
O17W K6 O17W K7 61(2) 2_656 .
O36W K6 O17W K7 107.7(14) . .
K5 K6 O17W K7 -125.3(11) . .
K6 K6 O17W K7 45.5(9) 2_656 .
K10 K6 O17W K7 132(8) 4_556 .
K6 K7 O17W K6 -117.2(17) 2_656 .
O18W K7 O17W K6 -56(3) 2_656 .
O18W K7 O17W K6 122.9(18) . .
O17W K7 O17W K6 -60.1(10) 2_656 .
K6 K7 O17W K6 117.2(17) . 2_656
O18W K7 O17W K6 62(2) 2_656 2_656
O18W K7 O17W K6 -119.9(12) . 2_656
O17W K7 O17W K6 57.1(14) 2_656 2_656
O20W K8 O19W K10 -150.6(6) . 4_556
O21W K8 O19W K10 18(4) . 4_556
O12 K8 O19W K10 83.2(5) . 4_556
O24 K8 O19W K10 148.1(6) . 4_556
O13 K8 O19W K10 99.0(7) . 4_556
O3W K8 O19W K10 -106.4(11) 4_556 4_556
O5W K8 O19W K10 -51.6(9) 4_556 4_556
Ni4 K8 O19W K10 110.8(5) . 4_556
K2 K8 O19W K10 -73.4(6) 4_556 4_556
O26W K11 O25W O13W 68(2) . 4_546
O24W K11 O25W O13W -170(2) . 4_546
O15 K11 O25W O13W 152(2) . 4_546
O23W K11 O25W O13W 102(2) . 4_546
O11 K11 O25W O13W -95(2) 4_546 4_546
O10 K11 O25W O13W -50(2) 4_546 4_546
C15 K11 O25W O13W -110(2) 4_546 4_546
C20 K11 O25W O13W 142(2) . 4_546
C14 K11 O25W O13W -64(2) 4_546 4_546
K10 K11 O25W O13W -138(3) . 4_546
K6 K11 O25W O13W -53(2) 4_546 4_546
O1 K6 O36W O36W 27.8(13) 1_565 2_656
O10 K6 O36W O36W 162.0(13) . 2_656
O4 K6 O36W O36W 95.2(13) 1_565 2_656
O11 K6 O36W O36W -35.8(15) . 2_656
K7 K6 O36W O36W -113.7(13) . 2_656
O17W K6 O36W O36W -174.5(19) . 2_656
O17W K6 O36W O36W -52.1(18) 2_656 2_656
K5 K6 O36W O36W 130.1(13) . 2_656
K6 K6 O36W O36W -107.7(14) 2_656 2_656
K10 K6 O36W O36W 9.6(14) 4_556 2_656
O1 K6 O36W K6 135.5(3) 1_565 2_656
O10 K6 O36W K6 -90.3(7) . 2_656
O4 K6 O36W K6 -157.1(3) 1_565 2_656
O11 K6 O36W K6 71.9(7) . 2_656
K7 K6 O36W K6 -6.04(17) . 2_656
O17W K6 O36W K6 -66.8(12) . 2_656
O36W K6 O36W K6 107.7(14) 2_656 2_656
O17W K6 O36W K6 55.5(13) 2_656 2_656
K5 K6 O36W K6 -122.2(3) . 2_656
K10 K6 O36W K6 117.3(3) 4_556 2_656
